data_4113168
loop_
_publ_author_name
'Jennifer R. Krumper'
'Richard L. Martin'
'P. Jeffrey Hay'
'Cathleen M. Yung'
'John Veltheer'
'Robert G. Bergman'

_publ_section_title
;
 Synthesis and Reactivity of the Hydrido- and Alkylrhenium Methylidene
 Complexes Cp*(PMe3)2(R)ReCH2 (R = H, CH3)
;
_journal_name_full 'Journal of the American Chemical Society'
_journal_page_first 14804
_journal_page_last 14815
_journal_paper_doi 10.1021/ja0468877
_journal_volume 126
_journal_year 2004
_chemical_formula_sum 'C18 H39 P2 Re'
_chemical_formula_weight 503.66
_space_group_IT_number 61
_symmetry_cell_setting orthorhombic
_symmetry_Int_Tables_number 61
_symmetry_space_group_name_Hall '-P 2ac 2ab'
_symmetry_space_group_name_H-M 'P b c a'
_audit_creation_date 'Tue May 25 14:08:18 2004'
_audit_creation_method 'by teXsan'
_cell_angle_alpha 90
_cell_angle_beta 90
_cell_angle_gamma 90
_cell_formula_units_Z 16
_cell_length_a 17.4197(4)
_cell_length_b 14.6308(3)
_cell_length_c 32.8142(3)
_cell_measurement_reflns_used 7027
_cell_measurement_temperature 163.2
_cell_measurement_theta_max 23.0
_cell_measurement_theta_min 2.5
_cell_volume 8363.2(3)
_computing_cell_refinement 'Bruker-AXS SAINT v6.40'
_computing_data_collection 'Bruker-AXS SMART v5.054'
_computing_data_reduction 'Bruker-AXS SAINT v6.40'
_computing_publication_material teXsan
_computing_structure_refinement teXsan
_diffrn_measured_fraction_theta_full 0.5898
_diffrn_measured_fraction_theta_max 0.5898
_diffrn_measurement_device_type 'Bruker SMART 1000'
_diffrn_measurement_method \w-scans
_diffrn_radiation_type 'Mo K\a'
_diffrn_radiation_wavelength 0.7107
_diffrn_reflns_av_R_equivalents 0.039
_diffrn_reflns_limit_h_max 20
_diffrn_reflns_limit_h_min 0
_diffrn_reflns_limit_k_max 17
_diffrn_reflns_limit_k_min 0
_diffrn_reflns_limit_l_max 39
_diffrn_reflns_limit_l_min 0
_diffrn_reflns_number 40691
_diffrn_reflns_theta_full 30.69
_diffrn_reflns_theta_max 30.69
_diffrn_standards_decay_% 0
_diffrn_standards_interval_count 0
_diffrn_standards_interval_time 0
_diffrn_standards_number 0
_exptl_absorpt_coefficient_mu 5.962
_exptl_absorpt_correction_T_max 0.461
_exptl_absorpt_correction_T_min 0.244
_exptl_absorpt_correction_type empirical
_exptl_absorpt_process_details 'Blessing, 1995'
_exptl_crystal_colour orange
_exptl_crystal_density_diffrn 1.600
_exptl_crystal_description blade
_exptl_crystal_F_000 4032.00
_exptl_crystal_size_max 0.280
_exptl_crystal_size_mid 0.190
_exptl_crystal_size_min 0.130
_refine_diff_density_max 0.80
_refine_diff_density_min -1.41
_refine_ls_extinction_method none
_refine_ls_goodness_of_fit_ref 1.559
_refine_ls_hydrogen_treatment constr
_refine_ls_number_parameters 379
_refine_ls_number_reflns 5364
_refine_ls_R_factor_gt 0.0326
_refine_ls_shift/su_max 0.0030
_refine_ls_structure_factor_coef F
_refine_ls_weighting_details 'w = 1/[\s^2^(Fo) + 0.00022|Fo|^2^]'
_refine_ls_weighting_scheme calc
_refine_ls_wR_factor_ref 0.0394
_reflns_number_gt 5364
_reflns_number_total 7653
_reflns_threshold_expression F^2^>3.0\s(F^2^)
_cod_data_source_file ja0468877si20040607_025722.cif
_cod_data_source_block jrk1973
_cod_original_cell_volume 8363.2(4)
_cod_original_sg_symbol_H-M 'P b c a '
_cod_original_formula_sum 'C18 H39 P2 Re '
_cod_database_code 4113168

loop_
_symmetry_equiv_pos_as_xyz
x,y,z
1/2+x,1/2-y,-z
-x,1/2+y,1/2-z
1/2-x,-y,1/2+z
-x,-y,-z
1/2-x,1/2+y,z
x,1/2-y,1/2+z
1/2+x,y,1/2-z

loop_
_atom_site_label
_atom_site_type_symbol
_atom_site_fract_x
_atom_site_fract_y
_atom_site_fract_z
_atom_site_U_iso_or_equiv
_atom_site_adp_type
_atom_site_occupancy
_atom_site_calc_flag
_atom_site_refinement_flags
Re1 Re 0.61910(2) 0.17671(2) 0.562823(9) 0.03010(8) Uani 1.00 d .
Re2 Re 0.63377(2) 0.15507(2) 0.815653(9) 0.03109(9) Uani 1.00 d .
P1 P 0.5301(1) 0.2760(2) 0.53351(8) 0.0606(9) Uani 1.00 d .
P2 P 0.6685(1) 0.0917(1) 0.50799(6) 0.0426(7) Uani 1.00 d .
P3 P 0.5677(1) 0.0309(1) 0.78677(7) 0.0444(7) Uani 1.00 d .
P4 P 0.7275(1) 0.1947(2) 0.76723(7) 0.0485(7) Uani 1.00 d .
C1 C 0.7005(4) 0.2169(5) 0.6167(2) 0.038(2) Uani 1.00 d .
C2 C 0.6232(4) 0.2449(5) 0.6256(2) 0.037(2) Uani 1.00 d .
C3 C 0.5786(4) 0.1642(5) 0.6266(2) 0.035(2) Uani 1.00 d .
C4 C 0.6265(4) 0.0866(5) 0.6179(2) 0.033(2) Uani 1.00 d .
C5 C 0.7036(4) 0.1221(5) 0.6115(2) 0.033(2) Uani 1.00 d .
C6 C 0.7685(5) 0.2797(6) 0.6164(3) 0.066(3) Uani 1.00 d .
C7 C 0.5993(5) 0.3374(6) 0.6391(3) 0.065(3) Uani 1.00 d .
C8 C 0.4977(4) 0.1566(6) 0.6435(2) 0.052(3) Uani 1.00 d .
C9 C 0.6065(4) -0.0119(5) 0.6237(2) 0.043(2) Uani 1.00 d .
C10 C 0.7744(4) 0.0648(5) 0.6078(2) 0.047(3) Uani 1.00 d .
C11 C 0.5205(4) 0.0839(6) 0.5486(2) 0.049(3) Uani 1.00 d .
C12 C 0.6996(5) 0.2777(6) 0.5330(3) 0.058(3) Uani 1.00 d .
C13 C 0.4907(6) 0.2570(8) 0.4811(3) 0.092(4) Uani 1.00 d .
C14 C 0.5544(8) 0.3983(7) 0.5289(3) 0.091(4) Uani 1.00 d .
C15 C 0.4384(6) 0.2892(10) 0.5617(3) 0.137(6) Uani 1.00 d .
C16 C 0.6319(5) 0.1038(6) 0.4563(2) 0.055(3) Uani 1.00 d .
C17 C 0.7715(5) 0.1036(7) 0.4970(3) 0.083(4) Uani 1.00 d .
C18 C 0.6653(5) -0.0314(6) 0.5123(3) 0.059(3) Uani 1.00 d .
C19 C 0.6805(5) 0.2411(5) 0.8684(2) 0.040(2) Uani 1.00 d .
C20 C 0.6576(6) 0.1581(6) 0.8855(2) 0.056(3) Uani 1.00 d .
C21 C 0.5783(6) 0.1435(6) 0.8790(3) 0.056(3) Uani 1.00 d .
C22 C 0.5508(5) 0.2206(6) 0.8588(3) 0.053(3) Uani 1.00 d .
C23 C 0.6130(4) 0.2822(5) 0.8514(2) 0.037(2) Uani 1.00 d .
C24 C 0.7562(5) 0.2889(8) 0.8730(3) 0.088(4) Uani 1.00 d .
C25 C 0.7110(8) 0.0987(8) 0.9116(3) 0.104(5) Uani 1.00 d .
C26 C 0.5301(8) 0.0686(8) 0.8975(3) 0.107(5) Uani 1.00 d .
C27 C 0.4676(5) 0.2447(8) 0.8527(4) 0.109(5) Uani 1.00 d .
C28 C 0.6068(5) 0.3807(6) 0.8385(3) 0.055(3) Uani 1.00 d .
C29 C 0.7218(4) 0.0428(5) 0.8224(2) 0.040(2) Uani 1.00 d .
C30 C 0.5615(5) 0.2250(5) 0.7668(2) 0.047(3) Uani 1.00 d .
C31 C 0.5818(6) -0.0026(7) 0.7338(3) 0.076(4) Uani 1.00 d .
C32 C 0.5798(5) -0.0826(5) 0.8094(3) 0.048(3) Uani 1.00 d .
C33 C 0.4617(5) 0.0363(6) 0.7895(4) 0.092(4) Uani 1.00 d .
C34 C 0.7340(6) 0.1365(7) 0.7181(3) 0.076(4) Uani 1.00 d .
C35 C 0.8277(5) 0.1880(7) 0.7815(3) 0.076(4) Uani 1.00 d .
C36 C 0.7275(6) 0.3136(7) 0.7494(3) 0.071(4) Uani 1.00 d .
C100 C 0.6465 0.1661 0.6197 0.0025 Uiso 0.00 d P
C101 C 0.6168 0.2091 0.8686 0.0025 Uiso 0.00 d P
H1 H 0.7897 0.2886 0.6434 0.0787 Uiso 1.00 calc .
H2 H 0.8186 0.2657 0.5995 0.0787 Uiso 1.00 calc .
H3 H 0.7410 0.3251 0.6061 0.0787 Uiso 1.00 calc .
H4 H 0.6166 0.3456 0.6667 0.0774 Uiso 1.00 calc .
H5 H 0.6324 0.3716 0.6220 0.0774 Uiso 1.00 calc .
H6 H 0.5357 0.3467 0.6361 0.0774 Uiso 1.00 calc .
H7 H 0.5048 0.1395 0.6709 0.0625 Uiso 1.00 calc .
H8 H 0.4628 0.1200 0.6287 0.0625 Uiso 1.00 calc .
H9 H 0.4670 0.2046 0.6433 0.0625 Uiso 1.00 calc .
H10 H 0.6349 -0.0294 0.6480 0.0513 Uiso 1.00 calc .
H11 H 0.6312 -0.0387 0.6010 0.0513 Uiso 1.00 calc .
H12 H 0.5426 -0.0210 0.6252 0.0513 Uiso 1.00 calc .
H13 H 0.7965 0.0519 0.6342 0.0567 Uiso 1.00 calc .
H14 H 0.8231 0.0846 0.5918 0.0567 Uiso 1.00 calc .
H15 H 0.7502 0.0202 0.5951 0.0567 Uiso 1.00 calc .
H16 H 0.4626 0.0963 0.5599 0.0582 Uiso 1.00 calc .
H17 H 0.5417 0.0370 0.5599 0.0582 Uiso 1.00 calc .
H18 H 0.5150 0.0787 0.5199 0.0582 Uiso 1.00 calc .
H19 H 0.6800 0.3250 0.5445 0.0700 Uiso 1.00 calc .
H20 H 0.7632 0.2712 0.5378 0.0700 Uiso 1.00 calc .
H21 H 0.6885 0.2782 0.5045 0.0700 Uiso 1.00 calc .
H22 H 0.5420 0.2503 0.4637 0.1110 Uiso 1.00 calc .
H23 H 0.4545 0.2117 0.4808 0.1110 Uiso 1.00 calc .
H24 H 0.4551 0.2991 0.4717 0.1110 Uiso 1.00 calc .
H25 H 0.5576 0.4199 0.5554 0.1096 Uiso 1.00 calc .
H26 H 0.6104 0.4071 0.5150 0.1096 Uiso 1.00 calc .
H27 H 0.5058 0.4216 0.5142 0.1096 Uiso 1.00 calc .
H28 H 0.3984 0.2465 0.5587 0.1642 Uiso 1.00 calc .
H29 H 0.4079 0.3346 0.5533 0.1642 Uiso 1.00 calc .
H30 H 0.4558 0.2939 0.5895 0.1642 Uiso 1.00 calc .
H31 H 0.6634 0.0683 0.4393 0.0665 Uiso 1.00 calc .
H32 H 0.6450 0.1547 0.4476 0.0665 Uiso 1.00 calc .
H33 H 0.5680 0.0948 0.4545 0.0665 Uiso 1.00 calc .
H34 H 0.8086 0.0868 0.5190 0.0989 Uiso 1.00 calc .
H35 H 0.7826 0.1565 0.4920 0.0989 Uiso 1.00 calc .
H36 H 0.7859 0.0748 0.4733 0.0989 Uiso 1.00 calc .
H37 H 0.7050 -0.0477 0.5335 0.0705 Uiso 1.00 calc .
H38 H 0.6847 -0.0531 0.4872 0.0705 Uiso 1.00 calc .
H39 H 0.6048 -0.0478 0.5182 0.0705 Uiso 1.00 calc .
H40 H 0.8056 0.2605 0.8842 0.1061 Uiso 1.00 calc .
H41 H 0.7412 0.3302 0.8907 0.1061 Uiso 1.00 calc .
H42 H 0.7735 0.3088 0.8471 0.1061 Uiso 1.00 calc .
H43 H 0.7640 0.0825 0.8972 0.1245 Uiso 1.00 calc .
H44 H 0.6731 0.0556 0.9169 0.1245 Uiso 1.00 calc .
H45 H 0.7287 0.1217 0.9367 0.1245 Uiso 1.00 calc .
H46 H 0.5097 0.0792 0.9244 0.1280 Uiso 1.00 calc .
H47 H 0.5727 0.0274 0.8981 0.1280 Uiso 1.00 calc .
H48 H 0.4793 0.0548 0.8810 0.1280 Uiso 1.00 calc .
H49 H 0.4307 0.2031 0.8438 0.1311 Uiso 1.00 calc .
H50 H 0.4680 0.2837 0.8325 0.1311 Uiso 1.00 calc .
H51 H 0.4436 0.2648 0.8774 0.1311 Uiso 1.00 calc .
H52 H 0.5717 0.4072 0.8584 0.0656 Uiso 1.00 calc .
H53 H 0.6667 0.4017 0.8376 0.0656 Uiso 1.00 calc .
H54 H 0.5786 0.3862 0.8126 0.0656 Uiso 1.00 calc .
H55 H 0.6851 -0.0007 0.8163 0.0474 Uiso 1.00 calc .
H56 H 0.7438 0.0389 0.8496 0.0474 Uiso 1.00 calc .
H57 H 0.7721 0.0448 0.8042 0.0474 Uiso 1.00 calc .
H58 H 0.4973 0.2192 0.7697 0.0568 Uiso 1.00 calc .
H59 H 0.5773 0.2776 0.7697 0.0568 Uiso 1.00 calc .
H60 H 0.5797 0.2074 0.7407 0.0568 Uiso 1.00 calc .
H61 H 0.5353 -0.0388 0.7275 0.0917 Uiso 1.00 calc .
H62 H 0.6400 -0.0262 0.7308 0.0917 Uiso 1.00 calc .
H63 H 0.5774 0.0398 0.7157 0.0917 Uiso 1.00 calc .
H64 H 0.5491 -0.1170 0.7916 0.0576 Uiso 1.00 calc .
H65 H 0.6426 -0.0963 0.8110 0.0576 Uiso 1.00 calc .
H66 H 0.5532 -0.0855 0.8358 0.0576 Uiso 1.00 calc .
H67 H 0.4432 0.0319 0.8171 0.1101 Uiso 1.00 calc .
H68 H 0.4421 0.0844 0.7789 0.1101 Uiso 1.00 calc .
H69 H 0.4350 -0.0040 0.7740 0.1101 Uiso 1.00 calc .
H70 H 0.7484 0.0846 0.7244 0.0906 Uiso 1.00 calc .
H71 H 0.6768 0.1386 0.7045 0.0906 Uiso 1.00 calc .
H72 H 0.7802 0.1573 0.7010 0.0906 Uiso 1.00 calc .
H73 H 0.8406 0.1361 0.7885 0.0918 Uiso 1.00 calc .
H74 H 0.8370 0.2198 0.8046 0.0918 Uiso 1.00 calc .
H75 H 0.8673 0.2038 0.7601 0.0918 Uiso 1.00 calc .
H76 H 0.7349 0.3449 0.7729 0.0853 Uiso 1.00 calc .
H77 H 0.6711 0.3256 0.7365 0.0853 Uiso 1.00 calc .
H78 H 0.7764 0.3227 0.7310 0.0853 Uiso 1.00 calc .

loop_
_atom_site_aniso_label
_atom_site_aniso_U_11
_atom_site_aniso_U_22
_atom_site_aniso_U_33
_atom_site_aniso_U_12
_atom_site_aniso_U_13
_atom_site_aniso_U_23
Re1 0.0132(1) 0.0431(2) 0.0340(2) 0.0007(1) 0.0029(1) 0.0042(1)
Re2 0.0152(1) 0.0465(2) 0.0316(2) 0.0021(1) -0.0006(1) 0.0036(1)
P1 0.037(1) 0.098(2) 0.047(2) 0.030(1) 0.005(1) 0.021(1)
P2 0.0169(9) 0.074(2) 0.037(1) 0.0001(10) 0.0032(8) -0.005(1)
P3 0.0217(9) 0.062(2) 0.049(1) -0.0050(10) -0.0087(9) 0.007(1)
P4 0.029(1) 0.082(2) 0.035(1) -0.016(1) 0.0066(9) -0.011(1)
C1 0.016(3) 0.057(6) 0.042(5) -0.005(4) -0.004(3) -0.001(4)
C2 0.018(3) 0.053(6) 0.040(5) 0.005(4) -0.002(3) -0.003(4)
C3 0.015(3) 0.068(7) 0.022(4) 0.003(4) -0.000(3) 0.000(4)
C4 0.016(3) 0.053(6) 0.028(4) -0.004(3) -0.004(3) 0.005(4)
C5 0.019(3) 0.050(6) 0.030(4) 0.007(3) -0.001(3) 0.005(4)
C6 0.019(4) 0.076(8) 0.102(8) -0.005(4) -0.010(4) 0.002(6)
C7 0.024(4) 0.087(8) 0.083(7) 0.007(4) -0.006(4) -0.029(6)
C8 0.017(3) 0.101(8) 0.038(5) 0.012(4) 0.007(3) 0.004(5)
C9 0.019(3) 0.070(7) 0.039(5) -0.000(4) 0.002(3) 0.011(4)
C10 0.015(3) 0.077(7) 0.050(5) 0.017(4) -0.003(3) -0.005(5)
C11 0.014(3) 0.098(8) 0.034(5) -0.011(4) 0.001(3) 0.007(5)
C12 0.039(5) 0.082(8) 0.054(6) -0.021(5) 0.013(4) 0.007(5)
C13 0.034(5) 0.17(1) 0.075(8) 0.032(6) -0.010(5) 0.044(8)
C14 0.102(9) 0.083(9) 0.089(9) 0.049(7) -0.012(7) 0.017(7)
C15 0.037(5) 0.29(2) 0.085(9) 0.086(9) 0.015(5) 0.05(1)
C16 0.027(4) 0.102(8) 0.037(5) -0.000(5) 0.003(4) -0.005(5)
C17 0.013(4) 0.17(1) 0.061(7) 0.003(5) 0.014(4) -0.019(7)
C18 0.034(4) 0.092(8) 0.050(6) 0.014(5) -0.005(4) -0.014(5)
C19 0.020(3) 0.074(7) 0.027(5) 0.008(4) -0.000(3) -0.010(4)
C20 0.071(6) 0.077(8) 0.019(4) 0.040(6) 0.007(4) 0.002(5)
C21 0.051(5) 0.073(8) 0.044(6) -0.009(5) 0.023(5) -0.005(5)
C22 0.020(4) 0.059(7) 0.079(7) 0.002(4) 0.013(4) -0.012(6)
C23 0.018(3) 0.047(6) 0.045(5) -0.000(3) 0.006(3) 0.002(4)
C24 0.013(3) 0.20(1) 0.047(6) 0.010(6) -0.005(4) -0.052(7)
C25 0.110(9) 0.16(1) 0.044(7) 0.055(9) -0.027(6) -0.005(7)
C26 0.13(1) 0.11(1) 0.075(8) -0.054(8) 0.074(8) -0.017(7)
C27 0.012(4) 0.14(1) 0.17(1) -0.000(5) 0.026(6) -0.059(10)
C28 0.033(4) 0.073(7) 0.058(6) 0.006(4) -0.010(4) -0.004(5)
C29 0.014(3) 0.058(6) 0.046(5) 0.006(3) -0.008(3) -0.010(4)
C30 0.023(4) 0.074(7) 0.045(6) -0.001(4) -0.015(3) 0.020(5)
C31 0.060(6) 0.116(10) 0.053(6) -0.035(6) -0.023(5) 0.002(6)
C32 0.025(4) 0.053(6) 0.066(6) -0.002(4) 0.003(4) 0.002(5)
C33 0.022(4) 0.089(9) 0.16(1) -0.008(5) -0.029(6) 0.023(8)
C34 0.061(6) 0.13(1) 0.039(6) -0.029(6) 0.023(5) -0.022(6)
C35 0.019(4) 0.13(1) 0.077(7) -0.015(5) 0.022(4) -0.026(7)
C36 0.043(5) 0.12(1) 0.053(7) -0.036(6) 0.005(4) 0.007(6)

loop_
_atom_type_symbol
_atom_type_description
_atom_type_scat_dispersion_real
_atom_type_scat_dispersion_imag
_atom_type_scat_source
Re Re -1.018 7.231
;International Tables for Crystallography
(1992, Vol. C, Tables 4.2.6.8 and 6.1.1.1)
;
P P 0.102 0.094
;International Tables for Crystallography
(1992, Vol. C, Tables 4.2.6.8 and 6.1.1.1)
;
C C 0.003 0.002
;International Tables for Crystallography
(1992, Vol. C, Tables 4.2.6.8 and 6.1.1.1)
;
H H 0.000 0.000
;International Tables for Crystallography
(1992, Vol. C, Table 6.1.1.2)
;

loop_
_geom_angle_atom_site_label_1
_geom_angle_atom_site_label_2
_geom_angle_atom_site_label_3
_geom_angle
_geom_angle_publ_flag
P1 RE1 P2 107.84(8) ?
P1 RE1 C1 112.6(2) ?
P1 RE1 C2 90.0(2) ?
P1 RE1 C3 108.2(2) ?
P1 RE1 C4 144.0(2) ?
P1 RE1 C5 155.0(2) ?
P1 RE1 C11 95.1(2) ?
P1 RE1 C12 63.7(2) ?
P1 RE1 C100 125.47(7) ?
P2 RE1 C1 127.8(2) ?
P2 RE1 C2 159.1(2) ?
P2 RE1 C3 136.6(2) ?
P2 RE1 C4 98.4(2) ?
P2 RE1 C5 96.0(2) ?
P2 RE1 C11 66.1(2) ?
P2 RE1 C12 89.9(2) ?
P2 RE1 C100 126.69(5) ?
C1 RE1 C2 31.6(2) ?
C1 RE1 C3 54.6(3) ?
C1 RE1 C4 65.5(3) ?
C1 RE1 C5 43.6(3) ?
C1 RE1 C11 137.6(3) ?
C1 RE1 C12 80.1(3) ?
C1 RE1 C100 32.0(2) ?
C2 RE1 C3 39.4(3) ?
C2 RE1 C4 70.9(3) ?
C2 RE1 C5 65.1(3) ?
C2 RE1 C11 124.2(3) ?
C2 RE1 C12 88.5(3) ?
C2 RE1 C100 36.9(2) ?
C3 RE1 C4 39.2(3) ?
C3 RE1 C5 54.8(2) ?
C3 RE1 C11 87.2(3) ?
C3 RE1 C12 127.9(3) ?
C3 RE1 C100 27.8(2) ?
C4 RE1 C5 32.5(2) ?
C4 RE1 C11 73.1(3) ?
C4 RE1 C12 142.0(3) ?
C4 RE1 C100 36.2(2) ?
C5 RE1 C11 101.5(3) ?
C5 RE1 C12 110.0(3) ?
C5 RE1 C100 31.5(2) ?
C11 RE1 C12 142.2(3) ?
C11 RE1 C100 105.7(2) ?
C12 RE1 C100 112.1(2) ?
P3 RE2 P4 103.47(8) ?
P3 RE2 C19 155.4(2) ?
P3 RE2 C20 116.3(3) ?
P3 RE2 C21 97.5(3) ?
P3 RE2 C22 118.2(2) ?
P3 RE2 C29 62.5(2) ?
P3 RE2 C30 90.9(2) ?
P3 RE2 C101 132.64(5) ?
P4 RE2 C19 98.5(2) ?
P4 RE2 C20 127.6(3) ?
P4 RE2 C21 157.0(2) ?
P4 RE2 C22 130.4(3) ?
P4 RE2 C29 89.3(2) ?
P4 RE2 C30 67.3(2) ?
P4 RE2 C101 123.85(6) ?
C19 RE2 C20 39.4(3) ?
C19 RE2 C21 59.2(3) ?
C19 RE2 C22 50.4(3) ?
C19 RE2 C29 107.2(3) ?
C19 RE2 C30 107.9(3) ?
C19 RE2 C101 26.8(2) ?
C20 RE2 C21 30.6(3) ?
C20 RE2 C22 55.3(3) ?
C20 RE2 C29 81.0(3) ?
C20 RE2 C30 139.0(3) ?
C20 RE2 C101 31.3(2) ?
C21 RE2 C22 40.9(3) ?
C21 RE2 C29 92.0(3) ?
C21 RE2 C30 122.2(3) ?
C21 RE2 C101 35.7(3) ?
C22 RE2 C29 132.5(3) ?
C22 RE2 C30 85.4(3) ?
C22 RE2 C101 28.2(2) ?
C29 RE2 C30 140.1(3) ?
C29 RE2 C101 112.2(2) ?
C30 RE2 C101 107.7(2) ?
RE1 P1 C13 114.8(4) ?
RE1 P1 C14 131.1(3) ?
RE1 P1 C15 108.8(4) ?
C13 P1 C14 99.3(5) ?
C13 P1 C15 107.1(5) ?
C14 P1 C15 92.1(7) ?
RE1 P2 C16 122.6(3) ?
RE1 P2 C17 112.1(4) ?
RE1 P2 C18 123.4(3) ?
C16 P2 C17 93.1(4) ?
C16 P2 C18 100.0(4) ?
C17 P2 C18 99.7(5) ?
RE2 P3 C31 125.2(3) ?
RE2 P3 C32 129.0(2) ?
RE2 P3 C33 107.8(5) ?
C31 P3 C32 91.4(4) ?
C31 P3 C33 100.7(6) ?
C32 P3 C33 96.9(5) ?
RE2 P4 C34 118.2(3) ?
RE2 P4 C35 110.4(4) ?
RE2 P4 C36 119.7(3) ?
C34 P4 C35 99.7(5) ?
C34 P4 C36 106.4(4) ?
C35 P4 C36 99.0(5) ?
RE1 C1 C2 80.1(5) ?
RE1 C1 C5 67.8(4) ?
RE1 C1 C6 125.6(6) ?
RE1 C1 C100 58.7(3) ?
C2 C1 C5 115.6(7) ?
C2 C1 C6 108.5(8) ?
C2 C1 C100 71.0(5) ?
C5 C1 C6 135.8(6) ?
C5 C1 C100 44.5(4) ?
C6 C1 C100 175.6(8) ?
RE1 C2 C1 68.3(5) ?
RE1 C2 C3 63.5(4) ?
RE1 C2 C7 133.7(5) ?
RE1 C2 C100 53.7(2) ?
C1 C2 C3 91.8(7) ?
C1 C2 C7 127.4(7) ?
C1 C2 C100 52.0(5) ?
C3 C2 C7 139.9(6) ?
C3 C2 C100 39.8(3) ?
C7 C2 C100 172.6(6) ?
RE1 C3 C2 77.1(4) ?
RE1 C3 C4 77.8(4) ?
RE1 C3 C8 131.3(5) ?
RE1 C3 C100 61.4(3) ?
C2 C3 C4 126.7(5) ?
C2 C3 C8 118.6(7) ?
C2 C3 C100 63.6(5) ?
C4 C3 C8 113.4(7) ?
C4 C3 C100 63.0(4) ?
C8 C3 C100 166.9(8) ?
RE1 C4 C3 63.0(4) ?
RE1 C4 C5 66.8(4) ?
RE1 C4 C9 135.8(4) ?
RE1 C4 C100 53.1(2) ?
C3 C4 C5 90.4(6) ?
C3 C4 C9 139.4(5) ?
C3 C4 C100 39.9(3) ?
C5 C4 C9 128.9(6) ?
C5 C4 C100 50.5(4) ?
C9 C4 C100 171.1(6) ?
RE1 C5 C1 68.6(4) ?
RE1 C5 C4 80.7(4) ?
RE1 C5 C10 129.2(5) ?
RE1 C5 C100 59.2(3) ?
C1 C5 C4 115.6(6) ?
C1 C5 C10 135.7(6) ?
C1 C5 C100 45.8(4) ?
C4 C5 C10 107.8(8) ?
C4 C5 C100 69.8(5) ?
C10 C5 C100 171.3(7) ?
RE2 C19 C20 67.9(4) ?
RE2 C19 C23 79.8(5) ?
RE2 C19 C24 132.8(6) ?
RE2 C19 C101 55.7(3) ?
C20 C19 C23 118.5(7) ?
C20 C19 C24 132.4(8) ?
C20 C19 C101 49.3(5) ?
C23 C19 C24 108.1(9) ?
C23 C19 C101 69.2(5) ?
C24 C19 C101 171.1(8) ?
RE2 C20 C19 72.7(4) ?
RE2 C20 C21 71.1(6) ?
RE2 C20 C25 127.3(6) ?
RE2 C20 C101 59.2(3) ?
C19 C20 C21 109.4(8) ?
C19 C20 C25 134.0(9) ?
C19 C20 C101 43.1(4) ?
C21 C20 C25 116(1) ?
C21 C20 C101 66.3(7) ?
C25 C20 C101 173.2(9) ?
RE2 C21 C20 78.3(6) ?
RE2 C21 C22 67.7(4) ?
RE2 C21 C26 125.8(7) ?
RE2 C21 C101 61.8(3) ?
C20 C21 C22 98.2(8) ?
C20 C21 C26 121(1) ?
C20 C21 C101 56.8(6) ?
C22 C21 C26 138.8(9) ?
C22 C21 C101 41.4(4) ?
C26 C21 C101 172.4(8) ?
RE2 C22 C21 71.3(4) ?
RE2 C22 C23 85.8(5) ?
RE2 C22 C27 125.9(8) ?
RE2 C22 C101 65.3(4) ?
C21 C22 C23 124.0(7) ?
C21 C22 C27 126.0(9) ?
C21 C22 C101 57.3(6) ?
C23 C22 C27 109.1(10) ?
C23 C22 C101 66.7(5) ?
C27 C22 C101 168(1) ?
C19 C23 C22 89.8(7) ?
C19 C23 C28 130.9(7) ?
C19 C23 C101 46.7(4) ?
C22 C23 C28 137.4(6) ?
C22 C23 C101 43.1(4) ?
C28 C23 C101 169.9(6) ?
RE1 C100 C1 89.3(4) ?
RE1 C100 C2 89.4(3) ?
RE1 C100 C3 90.8(4) ?
RE1 C100 C4 90.6(3) ?
RE1 C100 C5 89.3(3) ?
C1 C100 C2 57.0(4) ?
C1 C100 C3 133.6(6) ?
C1 C100 C4 149.3(4) ?
C1 C100 C5 89.7(5) ?
C2 C100 C3 76.6(5) ?
C2 C100 C4 153.7(4) ?
C2 C100 C5 146.6(5) ?
C3 C100 C4 77.1(5) ?
C3 C100 C5 136.7(6) ?
C4 C100 C5 59.7(4) ?
RE2 C101 C19 97.5(4) ?
RE2 C101 C20 89.4(4) ?
RE2 C101 C21 82.5(4) ?
RE2 C101 C22 86.4(5) ?
RE2 C101 C23 94.7(3) ?
C19 C101 C20 87.5(6) ?
C19 C101 C21 144.4(6) ?
C19 C101 C22 134.3(7) ?
C19 C101 C23 64.1(5) ?
C20 C101 C21 56.9(6) ?
C20 C101 C22 138.1(7) ?
C20 C101 C23 151.6(6) ?
C21 C101 C22 81.3(6) ?
C21 C101 C23 151.5(5) ?
C22 C101 C23 70.2(6) ?
C1 C6 H1 109.478 no
C1 C6 H2 109.483 no
C1 C6 H3 109.468 no
H1 C6 H2 109.478 no
H1 C6 H3 109.456 no
H2 C6 H3 109.464 no
C2 C7 H4 109.477 no
C2 C7 H5 109.474 no
C2 C7 H6 109.480 no
H4 C7 H5 109.460 no
H4 C7 H6 109.471 no
H5 C7 H6 109.465 no
C3 C8 H7 109.479 no
C3 C8 H8 109.470 no
C3 C8 H9 109.461 no
H7 C8 H8 109.482 no
H7 C8 H9 109.471 no
H8 C8 H9 109.464 no
C4 C9 H10 109.465 no
C4 C9 H11 109.467 no
C4 C9 H12 109.467 no
H10 C9 H11 109.476 no
H10 C9 H12 109.477 no
H11 C9 H12 109.476 no
C5 C10 H13 109.471 no
C5 C10 H14 109.479 no
C5 C10 H15 109.468 no
H13 C10 H14 109.478 no
H13 C10 H15 109.459 no
H14 C10 H15 109.473 no
RE1 C11 H16 109.464 no
RE1 C11 H17 109.469 no
RE1 C11 H18 109.465 no
H16 C11 H17 109.477 no
H16 C11 H18 109.471 no
H17 C11 H18 109.480 no
RE1 C12 H19 109.473 no
RE1 C12 H20 109.480 no
RE1 C12 H21 109.477 no
H19 C12 H20 109.465 no
H19 C12 H21 109.461 no
H20 C12 H21 109.471 no
P1 C13 H22 109.478 no
P1 C13 H23 109.479 no
P1 C13 H24 109.490 no
H22 C13 H23 109.448 no
H22 C13 H24 109.465 no
H23 C13 H24 109.468 no
P1 C14 H25 109.462 no
P1 C14 H26 109.466 no
P1 C14 H27 109.461 no
H25 C14 H26 109.483 no
H25 C14 H27 109.474 no
H26 C14 H27 109.481 no
P1 C15 H28 109.414 no
P1 C15 H29 109.518 no
P1 C15 H30 109.490 no
H28 C15 H29 109.446 no
H28 C15 H30 109.402 no
H29 C15 H30 109.558 no
P2 C16 H31 109.476 no
P2 C16 H32 109.475 no
P2 C16 H33 109.478 no
H31 C16 H32 109.463 no
H31 C16 H33 109.468 no
H32 C16 H33 109.467 no
P2 C17 H34 109.479 no
P2 C17 H35 109.457 no
P2 C17 H36 109.470 no
H34 C17 H35 109.473 no
H34 C17 H36 109.489 no
H35 C17 H36 109.459 no
P2 C18 H37 109.480 no
P2 C18 H38 109.482 no
P2 C18 H39 109.477 no
H37 C18 H38 109.466 no
H37 C18 H39 109.459 no
H38 C18 H39 109.463 no
C19 C24 H40 109.526 no
C19 C24 H41 109.483 no
C19 C24 H42 109.481 no
H40 C24 H41 109.468 no
H40 C24 H42 109.464 no
H41 C24 H42 109.406 no
C20 C25 H43 109.453 no
C20 C25 H44 109.457 no
C20 C25 H45 109.482 no
H43 C25 H44 109.449 no
H43 C25 H45 109.493 no
H44 C25 H45 109.492 no
C21 C26 H46 109.455 no
C21 C26 H47 109.452 no
C21 C26 H48 109.488 no
H46 C26 H47 109.441 no
H46 C26 H48 109.501 no
H47 C26 H48 109.489 no
C22 C27 H49 109.467 no
C22 C27 H50 109.474 no
C22 C27 H51 109.496 no
H49 C27 H50 109.446 no
H49 C27 H51 109.468 no
H50 C27 H51 109.478 no
C23 C28 H52 109.473 no
C23 C28 H53 109.465 no
C23 C28 H54 109.468 no
H52 C28 H53 109.473 no
H52 C28 H54 109.480 no
H53 C28 H54 109.468 no
RE2 C29 H55 109.475 no
RE2 C29 H56 109.469 no
RE2 C29 H57 109.476 no
H55 C29 H56 109.463 no
H55 C29 H57 109.477 no
H56 C29 H57 109.468 no
RE2 C30 H58 109.470 no
RE2 C30 H59 109.470 no
RE2 C30 H60 109.472 no
H58 C30 H59 109.471 no
H58 C30 H60 109.472 no
H59 C30 H60 109.472 no
P3 C31 H61 109.464 no
P3 C31 H62 109.467 no
P3 C31 H63 109.466 no
H61 C31 H62 109.477 no
H61 C31 H63 109.477 no
H62 C31 H63 109.477 no
P3 C32 H64 109.476 no
P3 C32 H65 109.476 no
P3 C32 H66 109.479 no
H64 C32 H65 109.462 no
H64 C32 H66 109.467 no
H65 C32 H66 109.468 no
P3 C33 H67 109.490 no
P3 C33 H68 109.461 no
P3 C33 H69 109.457 no
H67 C33 H68 109.490 no
H67 C33 H69 109.486 no
H68 C33 H69 109.444 no
P4 C34 H70 109.473 no
P4 C34 H71 109.470 no
P4 C34 H72 109.479 no
H70 C34 H71 109.462 no
H70 C34 H72 109.476 no
H71 C34 H72 109.468 no
P4 C35 H73 109.469 no
P4 C35 H74 109.472 no
P4 C35 H75 109.487 no
H73 C35 H74 109.451 no
H73 C35 H75 109.471 no
H74 C35 H75 109.476 no
P4 C36 H76 109.470 no
P4 C36 H77 109.471 no
P4 C36 H78 109.473 no
H76 C36 H77 109.469 no
H76 C36 H78 109.472 no
H77 C36 H78 109.473 no

loop_
_geom_bond_atom_site_label_1
_geom_bond_atom_site_label_2
_geom_bond_distance
_geom_bond_publ_flag
RE1 P1 2.369(2) yes
RE1 P2 2.439(2) yes
RE1 C1 2.244(7) yes
RE1 C2 2.380(8) yes
RE1 C3 2.185(7) yes
RE1 C4 2.397(7) yes
RE1 C5 2.232(7) yes
RE1 C11 2.217(8) yes
RE1 C12 2.333(9) yes
RE1 C100 1.9178(3) yes
RE2 P3 2.552(2) yes
RE2 P4 2.210(2) yes
RE2 C19 2.389(8) yes
RE2 C20 2.318(8) yes
RE2 C21 2.239(8) yes
RE2 C22 2.188(8) yes
RE2 C29 2.353(8) yes
RE2 C30 2.273(7) yes
RE2 C101 1.9915(3) yes
P1 C13 1.84(1) yes
P1 C14 2.17(1) yes
P1 C15 1.647(9) yes
P2 C16 1.792(8) yes
P2 C17 1.564(7) yes
P2 C18 2.15(1) yes
P3 C31 1.85(1) yes
P3 C32 2.120(9) yes
P3 C33 1.557(8) yes
P4 C34 1.907(9) yes
P4 C35 1.544(8) yes
P4 C36 2.15(1) yes
C1 C2 1.266(9) yes
C1 C5 1.66(1) yes
C1 C6 1.48(1) yes
C1 C100 1.190(8) yes
C2 C3 1.55(1) yes
C2 C7 1.71(1) yes
C2 C100 1.429(8) yes
C3 C4 1.55(1) yes
C3 C8 1.314(9) yes
C3 C100 1.020(6) yes
C4 C5 1.303(9) yes
C4 C9 1.75(1) yes
C4 C100 1.417(8) yes
C5 C10 1.44(1) yes
C5 C100 1.165(7) yes
C19 C20 1.59(1) yes
C19 C23 1.342(10) yes
C19 C24 1.39(1) yes
C19 C101 1.086(8) yes
C20 C21 1.21(1) yes
C20 C25 1.56(1) yes
C20 C101 1.205(9) yes
C21 C22 1.55(1) yes
C21 C26 1.60(1) yes
C21 C101 1.319(10) yes
C22 C23 1.43(1) yes
C22 C27 1.30(1) yes
C22 C101 1.037(8) yes
C23 C28 1.77(1) yes
C23 C101 1.394(8) yes
C6 H1 0.950 no
C6 H2 0.950 no
C6 H3 0.950 no
C7 H4 0.950 no
C7 H5 0.950 no
C7 H6 0.950 no
C8 H7 0.950 no
C8 H8 0.950 no
C8 H9 0.950 no
C9 H10 0.950 no
C9 H11 0.950 no
C9 H12 0.950 no
C10 H13 0.950 no
C10 H14 0.950 no
C10 H15 0.950 no
C11 H16 0.950 no
C11 H17 0.950 no
C11 H18 0.950 no
C12 H19 0.950 no
C12 H20 0.950 no
C12 H21 0.950 no
C13 H22 0.950 no
C13 H23 0.950 no
C13 H24 0.950 no
C14 H25 0.950 no
C14 H26 0.950 no
C14 H27 0.950 no
C15 H28 0.951 no
C15 H29 0.949 no
C15 H30 0.950 no
C16 H31 0.950 no
C16 H32 0.950 no
C16 H33 0.950 no
C17 H34 0.950 no
C17 H35 0.950 no
C17 H36 0.950 no
C18 H37 0.950 no
C18 H38 0.950 no
C18 H39 0.950 no
C24 H40 0.950 no
C24 H41 0.950 no
C24 H42 0.950 no
C25 H43 0.950 no
C25 H44 0.950 no
C25 H45 0.950 no
C26 H46 0.950 no
C26 H47 0.950 no
C26 H48 0.950 no
C27 H49 0.950 no
C27 H50 0.950 no
C27 H51 0.950 no
C28 H52 0.950 no
C28 H53 0.950 no
C28 H54 0.950 no
C29 H55 0.950 no
C29 H56 0.950 no
C29 H57 0.950 no
C30 H58 0.950 no
C30 H59 0.950 no
C30 H60 0.950 no
C31 H61 0.950 no
C31 H62 0.950 no
C31 H63 0.950 no
C32 H64 0.950 no
C32 H65 0.950 no
C32 H66 0.950 no
C33 H67 0.950 no
C33 H68 0.950 no
C33 H69 0.950 no
C34 H70 0.950 no
C34 H71 0.950 no
C34 H72 0.950 no
C35 H73 0.950 no
C35 H74 0.950 no
C35 H75 0.950 no
C36 H76 0.950 no
C36 H77 0.950 no
C36 H78 0.950 no

loop_
_geom_contact_atom_site_label_1
_geom_contact_atom_site_label_2
_geom_contact_distance
_geom_contact_site_symmetry_2
RE2 P3 2.552(2) .
C5 C34 3.54(1) .
C6 C27 3.14(1) 8_556
C7 C32 3.42(1) 3_656
C8 C35 3.54(1) 8_456
C11 C18 3.50(1) 5_656
C15 C24 3.42(1) 8_456
C34 C100 3.512(10) .

loop_
_geom_torsion_atom_site_label_1
_geom_torsion_atom_site_label_2
_geom_torsion_atom_site_label_3
_geom_torsion_atom_site_label_4
_geom_torsion
_geom_torsion_site_symmetry_1
_geom_torsion_site_symmetry_2
_geom_torsion_site_symmetry_3
_geom_torsion_site_symmetry_4
_geom_torsion_publ_flag
RE1 C1 C2 C3 60.5(4) 1_555 1_555 1_555 1_555 yes
RE1 C1 C2 C7 -129.2(8) 1_555 1_555 1_555 1_555 yes
RE1 C1 C2 C100 60.2(2) 1_555 1_555 1_555 1_555 yes
RE1 C1 C5 C4 -67.7(6) 1_555 1_555 1_555 1_555 yes
RE1 C1 C5 C10 124.8(9) 1_555 1_555 1_555 1_555 yes
RE1 C1 C5 C100 -67.3(3) 1_555 1_555 1_555 1_555 yes
RE1 C1 C100 C2 -89.8(4) 1_555 1_555 1_555 1_555 yes
RE1 C1 C100 C3 -90.4(6) 1_555 1_555 1_555 1_555 yes
RE1 C1 C100 C4 89.9(8) 1_555 1_555 1_555 1_555 yes
RE1 C1 C100 C5 89.3(3) 1_555 1_555 1_555 1_555 yes
RE1 C2 C1 C5 -59.5(5) 1_555 1_555 1_555 1_555 yes
RE1 C2 C1 C6 124.4(7) 1_555 1_555 1_555 1_555 yes
RE1 C2 C1 C100 -60.2(2) 1_555 1_555 1_555 1_555 yes
RE1 C2 C3 C4 63.8(6) 1_555 1_555 1_555 1_555 yes
RE1 C2 C3 C8 -130.3(7) 1_555 1_555 1_555 1_555 yes
RE1 C2 C3 C100 64.2(3) 1_555 1_555 1_555 1_555 yes
RE1 C2 C100 C1 89.5(5) 1_555 1_555 1_555 1_555 yes
RE1 C2 C100 C3 -91.0(4) 1_555 1_555 1_555 1_555 yes
RE1 C2 C100 C4 -90.2(9) 1_555 1_555 1_555 1_555 yes
RE1 C2 C100 C5 87.9(8) 1_555 1_555 1_555 1_555 yes
RE1 C3 C2 C1 -64.6(5) 1_555 1_555 1_555 1_555 yes
RE1 C3 C2 C7 127.3(9) 1_555 1_555 1_555 1_555 yes
RE1 C3 C2 C100 -64.2(3) 1_555 1_555 1_555 1_555 yes
RE1 C3 C4 C5 63.5(4) 1_555 1_555 1_555 1_555 yes
RE1 C3 C4 C9 -129.9(8) 1_555 1_555 1_555 1_555 yes
RE1 C3 C4 C100 63.9(3) 1_555 1_555 1_555 1_555 yes
RE1 C3 C100 C1 89.7(6) 1_555 1_555 1_555 1_555 yes
RE1 C3 C100 C2 89.2(3) 1_555 1_555 1_555 1_555 yes
RE1 C3 C100 C4 -90.4(3) 1_555 1_555 1_555 1_555 yes
RE1 C3 C100 C5 -89.9(6) 1_555 1_555 1_555 1_555 yes
RE1 C4 C3 C2 -63.5(6) 1_555 1_555 1_555 1_555 yes
RE1 C4 C3 C8 130.0(6) 1_555 1_555 1_555 1_555 yes
RE1 C4 C3 C100 -63.9(3) 1_555 1_555 1_555 1_555 yes
RE1 C4 C5 C1 60.8(5) 1_555 1_555 1_555 1_555 yes
RE1 C4 C5 C10 -128.4(6) 1_555 1_555 1_555 1_555 yes
RE1 C4 C5 C100 60.5(2) 1_555 1_555 1_555 1_555 yes
RE1 C4 C100 C1 -89.6(9) 1_555 1_555 1_555 1_555 yes
RE1 C4 C100 C2 89.9(9) 1_555 1_555 1_555 1_555 yes
RE1 C4 C100 C3 90.7(4) 1_555 1_555 1_555 1_555 yes
RE1 C4 C100 C5 -88.9(4) 1_555 1_555 1_555 1_555 yes
RE1 C5 C1 C2 66.4(6) 1_555 1_555 1_555 1_555 yes
RE1 C5 C1 C6 -118.9(10) 1_555 1_555 1_555 1_555 yes
RE1 C5 C1 C100 67.3(3) 1_555 1_555 1_555 1_555 yes
RE1 C5 C4 C3 -60.2(4) 1_555 1_555 1_555 1_555 yes
RE1 C5 C4 C9 131.0(7) 1_555 1_555 1_555 1_555 yes
RE1 C5 C4 C100 -60.5(2) 1_555 1_555 1_555 1_555 yes
RE1 C5 C100 C1 -89.3(4) 1_555 1_555 1_555 1_555 yes
RE1 C5 C100 C2 -87.9(7) 1_555 1_555 1_555 1_555 yes
RE1 C5 C100 C3 90.4(7) 1_555 1_555 1_555 1_555 yes
RE1 C5 C100 C4 91.1(4) 1_555 1_555 1_555 1_555 yes
RE1 C100 C1 C2 89.8(4) 1_555 1_555 1_555 1_555 yes
RE1 C100 C1 C5 -89.3(3) 1_555 1_555 1_555 1_555 yes
RE1 C100 C1 C6 174(9) 1_555 1_555 1_555 1_555 yes
RE1 C100 C2 C1 -89.5(5) 1_555 1_555 1_555 1_555 yes
RE1 C100 C2 C3 91.0(4) 1_555 1_555 1_555 1_555 yes
RE1 C100 C2 C7 -177(4) 1_555 1_555 1_555 1_555 yes
RE1 C100 C3 C2 -89.2(3) 1_555 1_555 1_555 1_555 yes
RE1 C100 C3 C4 90.4(3) 1_555 1_555 1_555 1_555 yes
RE1 C100 C3 C8 167(4) 1_555 1_555 1_555 1_555 yes
RE1 C100 C4 C3 -90.7(4) 1_555 1_555 1_555 1_555 yes
RE1 C100 C4 C5 88.9(4) 1_555 1_555 1_555 1_555 yes
RE1 C100 C4 C9 178(3) 1_555 1_555 1_555 1_555 yes
RE1 C100 C5 C1 89.3(4) 1_555 1_555 1_555 1_555 yes
RE1 C100 C5 C4 -91.1(4) 1_555 1_555 1_555 1_555 yes
RE1 C100 C5 C10 -167(5) 1_555 1_555 1_555 1_555 yes
RE2 C19 C20 C21 -62.0(7) 1_555 1_555 1_555 1_555 yes
RE2 C19 C20 C25 125.6(10) 1_555 1_555 1_555 1_555 yes
RE2 C19 C20 C101 -63.1(3) 1_555 1_555 1_555 1_555 yes
RE2 C19 C23 C22 57.4(5) 1_555 1_555 1_555 1_555 yes
RE2 C19 C23 C28 -136.2(8) 1_555 1_555 1_555 1_555 yes
RE2 C19 C23 C101 57.1(3) 1_555 1_555 1_555 1_555 yes
RE2 C19 C101 C20 89.1(4) 1_555 1_555 1_555 1_555 yes
RE2 C19 C101 C21 87.5(8) 1_555 1_555 1_555 1_555 yes
RE2 C19 C101 C22 -92.3(8) 1_555 1_555 1_555 1_555 yes
RE2 C19 C101 C23 -91.7(4) 1_555 1_555 1_555 1_555 yes
RE2 C20 C19 C23 63.9(7) 1_555 1_555 1_555 1_555 yes
RE2 C20 C19 C24 -128.5(9) 1_555 1_555 1_555 1_555 yes
RE2 C20 C19 C101 63.1(3) 1_555 1_555 1_555 1_555 yes
RE2 C20 C21 C22 -65.1(5) 1_555 1_555 1_555 1_555 yes
RE2 C20 C21 C26 125.0(9) 1_555 1_555 1_555 1_555 yes
RE2 C20 C21 C101 -63.9(3) 1_555 1_555 1_555 1_555 yes
RE2 C20 C101 C19 -97.5(4) 1_555 1_555 1_555 1_555 yes
RE2 C20 C101 C21 81.3(5) 1_555 1_555 1_555 1_555 yes
RE2 C20 C101 C22 84.0(8) 1_555 1_555 1_555 1_555 yes
RE2 C20 C101 C23 -99.0(9) 1_555 1_555 1_555 1_555 yes
RE2 C21 C20 C19 63.1(6) 1_555 1_555 1_555 1_555 yes
RE2 C21 C20 C25 -123.1(8) 1_555 1_555 1_555 1_555 yes
RE2 C21 C20 C101 63.9(3) 1_555 1_555 1_555 1_555 yes
RE2 C21 C22 C23 -71.3(8) 1_555 1_555 1_555 1_555 yes
RE2 C21 C22 C27 121(1) 1_555 1_555 1_555 1_555 yes
RE2 C21 C22 C101 -72.1(4) 1_555 1_555 1_555 1_555 yes
RE2 C21 C101 C19 -92.3(8) 1_555 1_555 1_555 1_555 yes
RE2 C21 C101 C20 -94.3(5) 1_555 1_555 1_555 1_555 yes
RE2 C21 C101 C22 87.5(5) 1_555 1_555 1_555 1_555 yes
RE2 C21 C101 C23 86.0(10) 1_555 1_555 1_555 1_555 yes
RE2 C22 C21 C20 73.7(6) 1_555 1_555 1_555 1_555 yes
RE2 C22 C21 C26 -119(1) 1_555 1_555 1_555 1_555 yes
RE2 C22 C21 C101 72.1(4) 1_555 1_555 1_555 1_555 yes
RE2 C22 C23 C19 -65.3(5) 1_555 1_555 1_555 1_555 yes
RE2 C22 C23 C28 130.0(9) 1_555 1_555 1_555 1_555 yes
RE2 C22 C23 C101 -64.9(3) 1_555 1_555 1_555 1_555 yes
RE2 C22 C101 C19 97.0(7) 1_555 1_555 1_555 1_555 yes
RE2 C22 C101 C20 -85.2(8) 1_555 1_555 1_555 1_555 yes
RE2 C22 C101 C21 -82.9(4) 1_555 1_555 1_555 1_555 yes
RE2 C22 C101 C23 96.3(4) 1_555 1_555 1_555 1_555 yes
RE2 C101 C19 C20 -89.1(4) 1_555 1_555 1_555 1_555 yes
RE2 C101 C19 C23 91.7(4) 1_555 1_555 1_555 1_555 yes
RE2 C101 C19 C24 165(6) 1_555 1_555 1_555 1_555 yes
RE2 C101 C20 C19 97.5(4) 1_555 1_555 1_555 1_555 yes
RE2 C101 C20 C21 -81.3(5) 1_555 1_555 1_555 1_555 yes
RE2 C101 C20 C25 165(8) 1_555 1_555 1_555 1_555 yes
RE2 C101 C21 C20 94.3(5) 1_555 1_555 1_555 1_555 yes
RE2 C101 C21 C22 -87.5(5) 1_555 1_555 1_555 1_555 yes
RE2 C101 C21 C26 176(7) 1_555 1_555 1_555 1_555 yes
RE2 C101 C22 C21 82.9(4) 1_555 1_555 1_555 1_555 yes
RE2 C101 C22 C23 -96.3(4) 1_555 1_555 1_555 1_555 yes
RE2 C101 C22 C27 -166(5) 1_555 1_555 1_555 1_555 yes
RE2 C101 C23 C19 -96.0(5) 1_555 1_555 1_555 1_555 yes
RE2 C101 C23 C22 84.5(5) 1_555 1_555 1_555 1_555 yes
RE2 C101 C23 C28 -177(2) 1_555 1_555 1_555 1_555 yes
P1 RE1 P2 C16 -4.4(3) 1_555 1_555 1_555 1_555 yes
P1 RE1 P2 C17 104.7(5) 1_555 1_555 1_555 1_555 yes
P1 RE1 P2 C18 -136.3(3) 1_555 1_555 1_555 1_555 yes
P1 RE1 C1 C2 47.6(6) 1_555 1_555 1_555 1_555 yes
P1 RE1 C1 C5 170.6(3) 1_555 1_555 1_555 1_555 yes
P1 RE1 C1 C6 -58.1(7) 1_555 1_555 1_555 1_555 yes
P1 RE1 C1 C100 121.4(3) 1_555 1_555 1_555 1_555 yes
P1 RE1 C2 C1 -137.0(5) 1_555 1_555 1_555 1_555 yes
P1 RE1 C2 C3 119.4(3) 1_555 1_555 1_555 1_555 yes
P1 RE1 C2 C7 -15.5(6) 1_555 1_555 1_555 1_555 yes
P1 RE1 C2 C100 165.0(2) 1_555 1_555 1_555 1_555 yes
P1 RE1 C3 C2 -66.5(3) 1_555 1_555 1_555 1_555 yes
P1 RE1 C3 C4 160.9(3) 1_555 1_555 1_555 1_555 yes
P1 RE1 C3 C8 50.4(9) 1_555 1_555 1_555 1_555 yes
P1 RE1 C3 C100 -133.3(4) 1_555 1_555 1_555 1_555 yes
P1 RE1 C4 C3 -31.9(5) 1_555 1_555 1_555 1_555 yes
P1 RE1 C4 C5 -135.0(4) 1_555 1_555 1_555 1_555 yes
P1 RE1 C4 C9 102.4(6) 1_555 1_555 1_555 1_555 yes
P1 RE1 C4 C100 -78.0(3) 1_555 1_555 1_555 1_555 yes
P1 RE1 C5 C1 -20.9(6) 1_555 1_555 1_555 1_555 yes
P1 RE1 C5 C4 101.4(6) 1_555 1_555 1_555 1_555 yes
P1 RE1 C5 C10 -153.1(5) 1_555 1_555 1_555 1_555 yes
P1 RE1 C5 C100 29.4(7) 1_555 1_555 1_555 1_555 yes
P1 RE1 C100 C1 -75.5(4) 1_555 1_555 1_555 1_555 yes
P1 RE1 C100 C2 -18.5(3) 1_555 1_555 1_555 1_555 yes
P1 RE1 C100 C3 58.1(5) 1_555 1_555 1_555 1_555 yes
P1 RE1 C100 C4 135.2(3) 1_555 1_555 1_555 1_555 yes
P1 RE1 C100 C5 -165.2(4) 1_555 1_555 1_555 1_555 yes
P2 RE1 P1 C13 15.5(4) 1_555 1_555 1_555 1_555 yes
P2 RE1 P1 C14 -114.3(4) 1_555 1_555 1_555 1_555 yes
P2 RE1 P1 C15 135.5(6) 1_555 1_555 1_555 1_555 yes
P2 RE1 C1 C2 -174.4(4) 1_555 1_555 1_555 1_555 yes
P2 RE1 C1 C5 -51.4(4) 1_555 1_555 1_555 1_555 yes
P2 RE1 C1 C6 79.9(7) 1_555 1_555 1_555 1_555 yes
P2 RE1 C1 C100 -100.7(3) 1_555 1_555 1_555 1_555 yes
P2 RE1 C2 C1 12.5(9) 1_555 1_555 1_555 1_555 yes
P2 RE1 C2 C3 -91.1(6) 1_555 1_555 1_555 1_555 yes
P2 RE1 C2 C7 134.0(6) 1_555 1_555 1_555 1_555 yes
P2 RE1 C2 C100 -45.5(7) 1_555 1_555 1_555 1_555 yes
P2 RE1 C3 C2 148.8(3) 1_555 1_555 1_555 1_555 yes
P2 RE1 C3 C4 16.2(5) 1_555 1_555 1_555 1_555 yes
P2 RE1 C3 C8 -94.3(9) 1_555 1_555 1_555 1_555 yes
P2 RE1 C3 C100 82.0(5) 1_555 1_555 1_555 1_555 yes
P2 RE1 C4 C3 -168.8(3) 1_555 1_555 1_555 1_555 yes
P2 RE1 C4 C5 88.1(5) 1_555 1_555 1_555 1_555 yes
P2 RE1 C4 C9 -34.5(5) 1_555 1_555 1_555 1_555 yes
P2 RE1 C4 C100 145.2(2) 1_555 1_555 1_555 1_555 yes
P2 RE1 C5 C1 141.6(3) 1_555 1_555 1_555 1_555 yes
P2 RE1 C5 C4 -96.1(5) 1_555 1_555 1_555 1_555 yes
P2 RE1 C5 C10 9.4(7) 1_555 1_555 1_555 1_555 yes
P2 RE1 C5 C100 -168.1(3) 1_555 1_555 1_555 1_555 yes
P2 RE1 C100 C1 104.6(4) 1_555 1_555 1_555 1_555 yes
P2 RE1 C100 C2 161.5(3) 1_555 1_555 1_555 1_555 yes
P2 RE1 C100 C3 -121.9(5) 1_555 1_555 1_555 1_555 yes
P2 RE1 C100 C4 -44.8(2) 1_555 1_555 1_555 1_555 yes
P2 RE1 C100 C5 14.9(4) 1_555 1_555 1_555 1_555 yes
P3 RE2 P4 C34 2.7(4) 1_555 1_555 1_555 1_555 yes
P3 RE2 P4 C35 -111.0(5) 1_555 1_555 1_555 1_555 yes
P3 RE2 P4 C36 135.2(3) 1_555 1_555 1_555 1_555 yes
P3 RE2 C19 C20 10.6(7) 1_555 1_555 1_555 1_555 yes
P3 RE2 C19 C23 -116.1(5) 1_555 1_555 1_555 1_555 yes
P3 RE2 C19 C24 138.7(8) 1_555 1_555 1_555 1_555 yes
P3 RE2 C19 C101 -44.4(7) 1_555 1_555 1_555 1_555 yes
P3 RE2 C20 C19 -175.1(3) 1_555 1_555 1_555 1_555 yes
P3 RE2 C20 C21 -56.8(7) 1_555 1_555 1_555 1_555 yes
P3 RE2 C20 C25 52(1) 1_555 1_555 1_555 1_555 yes
P3 RE2 C20 C101 -129.9(4) 1_555 1_555 1_555 1_555 yes
P3 RE2 C21 C20 130.8(7) 1_555 1_555 1_555 1_555 yes
P3 RE2 C21 C22 -125.1(4) 1_555 1_555 1_555 1_555 yes
P3 RE2 C21 C26 9.9(9) 1_555 1_555 1_555 1_555 yes
P3 RE2 C21 C101 -170.7(3) 1_555 1_555 1_555 1_555 yes
P3 RE2 C22 C21 67.0(5) 1_555 1_555 1_555 1_555 yes
P3 RE2 C22 C23 -165.0(4) 1_555 1_555 1_555 1_555 yes
P3 RE2 C22 C27 -54(1) 1_555 1_555 1_555 1_555 yes
P3 RE2 C22 C101 128.8(4) 1_555 1_555 1_555 1_555 yes
P3 RE2 C101 C19 156.7(5) 1_555 1_555 1_555 1_555 yes
P3 RE2 C101 C20 69.2(5) 1_555 1_555 1_555 1_555 yes
P3 RE2 C101 C21 12.6(4) 1_555 1_555 1_555 1_555 yes
P3 RE2 C101 C22 -69.1(5) 1_555 1_555 1_555 1_555 yes
P3 RE2 C101 C23 -138.9(3) 1_555 1_555 1_555 1_555 yes
P4 RE2 P3 C31 -10.4(4) 1_555 1_555 1_555 1_555 yes
P4 RE2 P3 C32 117.1(3) 1_555 1_555 1_555 1_555 yes
P4 RE2 P3 C33 -128.0(5) 1_555 1_555 1_555 1_555 yes
P4 RE2 C19 C20 -142.3(4) 1_555 1_555 1_555 1_555 yes
P4 RE2 C19 C23 91.0(4) 1_555 1_555 1_555 1_555 yes
P4 RE2 C19 C24 -14.3(10) 1_555 1_555 1_555 1_555 yes
P4 RE2 C19 C101 162.7(4) 1_555 1_555 1_555 1_555 yes
P4 RE2 C20 C19 49.7(5) 1_555 1_555 1_555 1_555 yes
P4 RE2 C20 C21 168.1(6) 1_555 1_555 1_555 1_555 yes
P4 RE2 C20 C25 -82(1) 1_555 1_555 1_555 1_555 yes
P4 RE2 C20 C101 95.0(4) 1_555 1_555 1_555 1_555 yes
P4 RE2 C21 C20 -24(1) 1_555 1_555 1_555 1_555 yes
P4 RE2 C21 C22 79.3(8) 1_555 1_555 1_555 1_555 yes
P4 RE2 C21 C26 -145.7(7) 1_555 1_555 1_555 1_555 yes
P4 RE2 C21 C101 33.7(10) 1_555 1_555 1_555 1_555 yes
P4 RE2 C22 C21 -149.7(4) 1_555 1_555 1_555 1_555 yes
P4 RE2 C22 C23 -21.6(6) 1_555 1_555 1_555 1_555 yes
P4 RE2 C22 C27 88(1) 1_555 1_555 1_555 1_555 yes
P4 RE2 C22 C101 -87.9(5) 1_555 1_555 1_555 1_555 yes
P4 RE2 C101 C19 -20.7(5) 1_555 1_555 1_555 1_555 yes
P4 RE2 C101 C20 -108.2(5) 1_555 1_555 1_555 1_555 yes
P4 RE2 C101 C21 -164.8(4) 1_555 1_555 1_555 1_555 yes
P4 RE2 C101 C22 113.5(5) 1_555 1_555 1_555 1_555 yes
P4 RE2 C101 C23 43.7(3) 1_555 1_555 1_555 1_555 yes
C1 RE1 P1 C13 161.7(4) 1_555 1_555 1_555 1_555 yes
C1 RE1 P1 C14 32.0(5) 1_555 1_555 1_555 1_555 yes
C1 RE1 P1 C15 -78.3(6) 1_555 1_555 1_555 1_555 yes
C1 RE1 P2 C16 -143.9(4) 1_555 1_555 1_555 1_555 yes
C1 RE1 P2 C17 -34.8(5) 1_555 1_555 1_555 1_555 yes
C1 RE1 P2 C18 84.2(4) 1_555 1_555 1_555 1_555 yes
C1 RE1 C2 C3 -103.6(7) 1_555 1_555 1_555 1_555 yes
C1 RE1 C2 C7 121.5(9) 1_555 1_555 1_555 1_555 yes
C1 RE1 C2 C100 -58.0(5) 1_555 1_555 1_555 1_555 yes
C1 RE1 C3 C2 38.7(4) 1_555 1_555 1_555 1_555 yes
C1 RE1 C3 C4 -93.9(4) 1_555 1_555 1_555 1_555 yes
C1 RE1 C3 C8 155(1) 1_555 1_555 1_555 1_555 yes
C1 RE1 C3 C100 -28.1(4) 1_555 1_555 1_555 1_555 yes
C1 RE1 C4 C3 63.3(4) 1_555 1_555 1_555 1_555 yes
C1 RE1 C4 C5 -39.8(5) 1_555 1_555 1_555 1_555 yes
C1 RE1 C4 C9 -162.4(6) 1_555 1_555 1_555 1_555 yes
C1 RE1 C4 C100 17.3(2) 1_555 1_555 1_555 1_555 yes
C1 RE1 C5 C4 122.3(6) 1_555 1_555 1_555 1_555 yes
C1 RE1 C5 C10 -132.2(9) 1_555 1_555 1_555 1_555 yes
C1 RE1 C5 C100 50.3(4) 1_555 1_555 1_555 1_555 yes
C1 RE1 C100 C2 57.0(4) 1_555 1_555 1_555 1_555 yes
C1 RE1 C100 C3 133.6(6) 1_555 1_555 1_555 1_555 yes
C1 RE1 C100 C4 -149.3(4) 1_555 1_555 1_555 1_555 yes
C1 RE1 C100 C5 -89.7(5) 1_555 1_555 1_555 1_555 yes
C1 C2 RE1 C3 103.6(7) 1_555 1_555 1_555 1_555 yes
C1 C2 RE1 C4 74.1(5) 1_555 1_555 1_555 1_555 yes
C1 C2 RE1 C5 39.6(5) 1_555 1_555 1_555 1_555 yes
C1 C2 RE1 C11 126.8(6) 1_555 1_555 1_555 1_555 yes
C1 C2 RE1 C12 -73.3(6) 1_555 1_555 1_555 1_555 yes
C1 C2 RE1 C100 58.0(5) 1_555 1_555 1_555 1_555 yes
C1 C2 C3 C4 -0.7(9) 1_555 1_555 1_555 1_555 yes
C1 C2 C3 C8 165.1(7) 1_555 1_555 1_555 1_555 yes
C1 C2 C3 C100 -0.4(5) 1_555 1_555 1_555 1_555 yes
C1 C2 C100 C3 179.5(7) 1_555 1_555 1_555 1_555 yes
C1 C2 C100 C4 -179.7(8) 1_555 1_555 1_555 1_555 yes
C1 C2 C100 C5 -1(1) 1_555 1_555 1_555 1_555 yes
C1 C5 RE1 C2 -29.0(3) 1_555 1_555 1_555 1_555 yes
C1 C5 RE1 C3 -73.4(4) 1_555 1_555 1_555 1_555 yes
C1 C5 RE1 C4 -122.3(6) 1_555 1_555 1_555 1_555 yes
C1 C5 RE1 C11 -151.6(4) 1_555 1_555 1_555 1_555 yes
C1 C5 RE1 C12 49.5(4) 1_555 1_555 1_555 1_555 yes
C1 C5 RE1 C100 -50.3(4) 1_555 1_555 1_555 1_555 yes
C1 C5 C4 C3 0.6(7) 1_555 1_555 1_555 1_555 yes
C1 C5 C4 C9 -168.2(6) 1_555 1_555 1_555 1_555 yes
C1 C5 C4 C100 0.3(4) 1_555 1_555 1_555 1_555 yes
C1 C5 C100 C2 1.4(8) 1_555 1_555 1_555 1_555 yes
C1 C5 C100 C3 179.7(8) 1_555 1_555 1_555 1_555 yes
C1 C5 C100 C4 -179.6(5) 1_555 1_555 1_555 1_555 yes
C1 C100 RE1 C2 -57.0(4) 1_555 1_555 1_555 1_555 yes
C1 C100 RE1 C3 -133.6(6) 1_555 1_555 1_555 1_555 yes
C1 C100 RE1 C4 149.3(4) 1_555 1_555 1_555 1_555 yes
C1 C100 RE1 C5 89.7(5) 1_555 1_555 1_555 1_555 yes
C1 C100 RE1 C11 176.2(4) 1_555 1_555 1_555 1_555 yes
C1 C100 RE1 C12 -2.9(4) 1_555 1_555 1_555 1_555 yes
C1 C100 C2 C3 -179.5(7) 1_555 1_555 1_555 1_555 yes
C1 C100 C2 C7 -87(4) 1_555 1_555 1_555 1_555 yes
C1 C100 C3 C2 0.5(8) 1_555 1_555 1_555 1_555 yes
C1 C100 C3 C4 -179.8(6) 1_555 1_555 1_555 1_555 yes
C1 C100 C3 C8 -102(4) 1_555 1_555 1_555 1_555 yes
C1 C100 C4 C3 179.8(9) 1_555 1_555 1_555 1_555 yes
C1 C100 C4 C5 0(1) 1_555 1_555 1_555 1_555 yes
C1 C100 C4 C9 88(3) 1_555 1_555 1_555 1_555 yes
C1 C100 C5 C4 179.6(5) 1_555 1_555 1_555 1_555 yes
C1 C100 C5 C10 103(5) 1_555 1_555 1_555 1_555 yes
C2 RE1 P1 C13 -175.5(4) 1_555 1_555 1_555 1_555 yes
C2 RE1 P1 C14 54.8(5) 1_555 1_555 1_555 1_555 yes
C2 RE1 P1 C15 -55.5(6) 1_555 1_555 1_555 1_555 yes
C2 RE1 P2 C16 -152.2(6) 1_555 1_555 1_555 1_555 yes
C2 RE1 P2 C17 -43.0(8) 1_555 1_555 1_555 1_555 yes
C2 RE1 P2 C18 75.9(6) 1_555 1_555 1_555 1_555 yes
C2 RE1 C1 C5 123.0(7) 1_555 1_555 1_555 1_555 yes
C2 RE1 C1 C6 -105.7(9) 1_555 1_555 1_555 1_555 yes
C2 RE1 C1 C100 73.7(5) 1_555 1_555 1_555 1_555 yes
C2 RE1 C3 C4 -132.6(5) 1_555 1_555 1_555 1_555 yes
C2 RE1 C3 C8 116(1) 1_555 1_555 1_555 1_555 yes
C2 RE1 C3 C100 -66.8(4) 1_555 1_555 1_555 1_555 yes
C2 RE1 C4 C3 29.7(3) 1_555 1_555 1_555 1_555 yes
C2 RE1 C4 C5 -73.4(5) 1_555 1_555 1_555 1_555 yes
C2 RE1 C4 C9 164.0(6) 1_555 1_555 1_555 1_555 yes
C2 RE1 C4 C100 -16.4(2) 1_555 1_555 1_555 1_555 yes
C2 RE1 C5 C4 93.3(5) 1_555 1_555 1_555 1_555 yes
C2 RE1 C5 C10 -161.2(8) 1_555 1_555 1_555 1_555 yes
C2 RE1 C5 C100 21.3(3) 1_555 1_555 1_555 1_555 yes
C2 RE1 C100 C3 76.6(5) 1_555 1_555 1_555 1_555 yes
C2 RE1 C100 C4 153.7(4) 1_555 1_555 1_555 1_555 yes
C2 RE1 C100 C5 -146.7(5) 1_555 1_555 1_555 1_555 yes
C2 C1 RE1 C3 -49.2(5) 1_555 1_555 1_555 1_555 yes
C2 C1 RE1 C4 -93.1(6) 1_555 1_555 1_555 1_555 yes
C2 C1 RE1 C5 -123.0(7) 1_555 1_555 1_555 1_555 yes
C2 C1 RE1 C11 -79.2(7) 1_555 1_555 1_555 1_555 yes
C2 C1 RE1 C12 103.5(6) 1_555 1_555 1_555 1_555 yes
C2 C1 RE1 C100 -73.7(5) 1_555 1_555 1_555 1_555 yes
C2 C1 C5 C4 -1(1) 1_555 1_555 1_555 1_555 yes
C2 C1 C5 C10 -168.8(8) 1_555 1_555 1_555 1_555 yes
C2 C1 C5 C100 -0.9(6) 1_555 1_555 1_555 1_555 yes
C2 C1 C100 C3 -0.6(9) 1_555 1_555 1_555 1_555 yes
C2 C1 C100 C4 179.7(7) 1_555 1_555 1_555 1_555 yes
C2 C1 C100 C5 179.1(6) 1_555 1_555 1_555 1_555 yes
C2 C3 RE1 C4 132.6(5) 1_555 1_555 1_555 1_555 yes
C2 C3 RE1 C5 92.8(4) 1_555 1_555 1_555 1_555 yes
C2 C3 RE1 C11 -161.0(4) 1_555 1_555 1_555 1_555 yes
C2 C3 RE1 C12 3.8(5) 1_555 1_555 1_555 1_555 yes
C2 C3 RE1 C100 66.8(4) 1_555 1_555 1_555 1_555 yes
C2 C3 C4 C5 0.0(9) 1_555 1_555 1_555 1_555 yes
C2 C3 C4 C9 166.6(7) 1_555 1_555 1_555 1_555 yes
C2 C3 C4 C100 0.4(5) 1_555 1_555 1_555 1_555 yes
C2 C3 C100 C4 -179.6(5) 1_555 1_555 1_555 1_555 yes
C2 C3 C100 C5 -179.1(7) 1_555 1_555 1_555 1_555 yes
C2 C100 RE1 C3 -76.6(5) 1_555 1_555 1_555 1_555 yes
C2 C100 RE1 C4 -153.7(4) 1_555 1_555 1_555 1_555 yes
C2 C100 RE1 C5 146.7(5) 1_555 1_555 1_555 1_555 yes
C2 C100 RE1 C11 -126.8(3) 1_555 1_555 1_555 1_555 yes
C2 C100 RE1 C12 54.1(4) 1_555 1_555 1_555 1_555 yes
C2 C100 C1 C5 -179.1(6) 1_555 1_555 1_555 1_555 yes
C2 C100 C1 C6 84(9) 1_555 1_555 1_555 1_555 yes
C2 C100 C3 C4 179.6(5) 1_555 1_555 1_555 1_555 yes
C2 C100 C3 C8 -103(4) 1_555 1_555 1_555 1_555 yes
C2 C100 C4 C3 0(1) 1_555 1_555 1_555 1_555 yes
C2 C100 C4 C5 178.8(9) 1_555 1_555 1_555 1_555 yes
C2 C100 C4 C9 -91(3) 1_555 1_555 1_555 1_555 yes
C2 C100 C5 C4 -179.0(7) 1_555 1_555 1_555 1_555 yes
C2 C100 C5 C10 105(4) 1_555 1_555 1_555 1_555 yes
C3 RE1 P1 C13 -139.8(4) 1_555 1_555 1_555 1_555 yes
C3 RE1 P1 C14 90.4(5) 1_555 1_555 1_555 1_555 yes
C3 RE1 P1 C15 -19.8(6) 1_555 1_555 1_555 1_555 yes
C3 RE1 P2 C16 140.3(4) 1_555 1_555 1_555 1_555 yes
C3 RE1 P2 C17 -110.5(5) 1_555 1_555 1_555 1_555 yes
C3 RE1 P2 C18 8.5(4) 1_555 1_555 1_555 1_555 yes
C3 RE1 C1 C5 73.7(4) 1_555 1_555 1_555 1_555 yes
C3 RE1 C1 C6 -155.0(8) 1_555 1_555 1_555 1_555 yes
C3 RE1 C1 C100 24.5(3) 1_555 1_555 1_555 1_555 yes
C3 RE1 C2 C7 -134.9(8) 1_555 1_555 1_555 1_555 yes
C3 RE1 C2 C100 45.6(3) 1_555 1_555 1_555 1_555 yes
C3 RE1 C4 C5 -103.1(6) 1_555 1_555 1_555 1_555 yes
C3 RE1 C4 C9 134.3(7) 1_555 1_555 1_555 1_555 yes
C3 RE1 C4 C100 -46.0(3) 1_555 1_555 1_555 1_555 yes
C3 RE1 C5 C4 48.9(5) 1_555 1_555 1_555 1_555 yes
C3 RE1 C5 C10 154.4(9) 1_555 1_555 1_555 1_555 yes
C3 RE1 C5 C100 -23.1(3) 1_555 1_555 1_555 1_555 yes
C3 RE1 C100 C4 77.1(5) 1_555 1_555 1_555 1_555 yes
C3 RE1 C100 C5 136.7(6) 1_555 1_555 1_555 1_555 yes
C3 C2 RE1 C4 -29.5(3) 1_555 1_555 1_555 1_555 yes
C3 C2 RE1 C5 -64.0(4) 1_555 1_555 1_555 1_555 yes
C3 C2 RE1 C11 23.2(5) 1_555 1_555 1_555 1_555 yes
C3 C2 RE1 C12 -177.0(4) 1_555 1_555 1_555 1_555 yes
C3 C2 RE1 C100 -45.6(3) 1_555 1_555 1_555 1_555 yes
C3 C2 C1 C5 1.0(8) 1_555 1_555 1_555 1_555 yes
C3 C2 C1 C6 -175.1(7) 1_555 1_555 1_555 1_555 yes
C3 C2 C1 C100 0.3(4) 1_555 1_555 1_555 1_555 yes
C3 C2 C100 C4 0(1) 1_555 1_555 1_555 1_555 yes
C3 C2 C100 C5 178.8(8) 1_555 1_555 1_555 1_555 yes
C3 C4 RE1 C5 103.1(6) 1_555 1_555 1_555 1_555 yes
C3 C4 RE1 C11 -107.0(4) 1_555 1_555 1_555 1_555 yes
C3 C4 RE1 C12 90.5(5) 1_555 1_555 1_555 1_555 yes
C3 C4 RE1 C100 46.0(3) 1_555 1_555 1_555 1_555 yes
C3 C4 C5 C10 171.4(6) 1_555 1_555 1_555 1_555 yes
C3 C4 C5 C100 0.3(4) 1_555 1_555 1_555 1_555 yes
C3 C4 C100 C5 -179.5(6) 1_555 1_555 1_555 1_555 yes
C3 C100 RE1 C4 -77.1(5) 1_555 1_555 1_555 1_555 yes
C3 C100 RE1 C5 -136.7(6) 1_555 1_555 1_555 1_555 yes
C3 C100 RE1 C11 -50.2(5) 1_555 1_555 1_555 1_555 yes
C3 C100 RE1 C12 130.7(5) 1_555 1_555 1_555 1_555 yes
C3 C100 C1 C5 -179.7(7) 1_555 1_555 1_555 1_555 yes
C3 C100 C1 C6 83(9) 1_555 1_555 1_555 1_555 yes
C3 C100 C2 C7 91(4) 1_555 1_555 1_555 1_555 yes
C3 C100 C4 C5 179.5(6) 1_555 1_555 1_555 1_555 yes
C3 C100 C4 C9 -90(3) 1_555 1_555 1_555 1_555 yes
C3 C100 C5 C4 -0.7(9) 1_555 1_555 1_555 1_555 yes
C3 C100 C5 C10 -76(5) 1_555 1_555 1_555 1_555 yes
C4 RE1 P1 C13 -119.2(5) 1_555 1_555 1_555 1_555 yes
C4 RE1 P1 C14 111.0(5) 1_555 1_555 1_555 1_555 yes
C4 RE1 P1 C15 0.8(7) 1_555 1_555 1_555 1_555 yes
C4 RE1 P2 C16 150.6(4) 1_555 1_555 1_555 1_555 yes
C4 RE1 P2 C17 -100.2(5) 1_555 1_555 1_555 1_555 yes
C4 RE1 P2 C18 18.8(3) 1_555 1_555 1_555 1_555 yes
C4 RE1 C1 C5 29.9(3) 1_555 1_555 1_555 1_555 yes
C4 RE1 C1 C6 161.2(7) 1_555 1_555 1_555 1_555 yes
C4 RE1 C1 C100 -19.3(3) 1_555 1_555 1_555 1_555 yes
C4 RE1 C2 C7 -164.4(7) 1_555 1_555 1_555 1_555 yes
C4 RE1 C2 C100 16.1(2) 1_555 1_555 1_555 1_555 yes
C4 RE1 C3 C8 -110(1) 1_555 1_555 1_555 1_555 yes
C4 RE1 C3 C100 65.8(4) 1_555 1_555 1_555 1_555 yes
C4 RE1 C5 C10 105.5(10) 1_555 1_555 1_555 1_555 yes
C4 RE1 C5 C100 -72.0(5) 1_555 1_555 1_555 1_555 yes
C4 RE1 C100 C5 59.6(4) 1_555 1_555 1_555 1_555 yes
C4 C3 RE1 C5 -39.8(4) 1_555 1_555 1_555 1_555 yes
C4 C3 RE1 C11 66.4(4) 1_555 1_555 1_555 1_555 yes
C4 C3 RE1 C12 -128.7(4) 1_555 1_555 1_555 1_555 yes
C4 C3 RE1 C100 -65.8(4) 1_555 1_555 1_555 1_555 yes
C4 C3 C2 C7 -168.8(8) 1_555 1_555 1_555 1_555 yes
C4 C3 C2 C100 -0.4(5) 1_555 1_555 1_555 1_555 yes
C4 C3 C100 C5 0.6(8) 1_555 1_555 1_555 1_555 yes
C4 C5 RE1 C11 -29.3(5) 1_555 1_555 1_555 1_555 yes
C4 C5 RE1 C12 171.8(5) 1_555 1_555 1_555 1_555 yes
C4 C5 RE1 C100 72.0(5) 1_555 1_555 1_555 1_555 yes
C4 C5 C1 C6 173.4(9) 1_555 1_555 1_555 1_555 yes
C4 C5 C1 C100 -0.4(6) 1_555 1_555 1_555 1_555 yes
C4 C100 RE1 C5 -59.6(4) 1_555 1_555 1_555 1_555 yes
C4 C100 RE1 C11 26.8(3) 1_555 1_555 1_555 1_555 yes
C4 C100 RE1 C12 -152.3(3) 1_555 1_555 1_555 1_555 yes
C4 C100 C1 C5 0.6(9) 1_555 1_555 1_555 1_555 yes
C4 C100 C1 C6 -95(9) 1_555 1_555 1_555 1_555 yes
C4 C100 C2 C7 92(4) 1_555 1_555 1_555 1_555 yes
C4 C100 C3 C8 77(4) 1_555 1_555 1_555 1_555 yes
C4 C100 C5 C10 -75(4) 1_555 1_555 1_555 1_555 yes
C5 RE1 P1 C13 177.2(5) 1_555 1_555 1_555 1_555 yes
C5 RE1 P1 C14 47.4(6) 1_555 1_555 1_555 1_555 yes
C5 RE1 P1 C15 -62.8(8) 1_555 1_555 1_555 1_555 yes
C5 RE1 P2 C16 -176.7(4) 1_555 1_555 1_555 1_555 yes
C5 RE1 P2 C17 -67.6(5) 1_555 1_555 1_555 1_555 yes
C5 RE1 P2 C18 51.4(3) 1_555 1_555 1_555 1_555 yes
C5 RE1 C1 C6 131.3(8) 1_555 1_555 1_555 1_555 yes
C5 RE1 C1 C100 -49.2(4) 1_555 1_555 1_555 1_555 yes
C5 RE1 C2 C7 161.1(7) 1_555 1_555 1_555 1_555 yes
C5 RE1 C2 C100 -18.4(2) 1_555 1_555 1_555 1_555 yes
C5 RE1 C3 C8 -150(1) 1_555 1_555 1_555 1_555 yes
C5 RE1 C3 C100 26.0(4) 1_555 1_555 1_555 1_555 yes
C5 RE1 C4 C9 -122.6(8) 1_555 1_555 1_555 1_555 yes
C5 RE1 C4 C100 57.1(4) 1_555 1_555 1_555 1_555 yes
C5 C1 RE1 C11 43.8(5) 1_555 1_555 1_555 1_555 yes
C5 C1 RE1 C12 -133.5(4) 1_555 1_555 1_555 1_555 yes
C5 C1 RE1 C100 49.2(4) 1_555 1_555 1_555 1_555 yes
C5 C1 C2 C7 171.4(7) 1_555 1_555 1_555 1_555 yes
C5 C1 C2 C100 0.7(4) 1_555 1_555 1_555 1_555 yes
C5 C4 RE1 C11 149.9(5) 1_555 1_555 1_555 1_555 yes
C5 C4 RE1 C12 -12.6(7) 1_555 1_555 1_555 1_555 yes
C5 C4 RE1 C100 -57.1(4) 1_555 1_555 1_555 1_555 yes
C5 C4 C3 C8 -166.5(7) 1_555 1_555 1_555 1_555 yes
C5 C4 C3 C100 -0.4(5) 1_555 1_555 1_555 1_555 yes
C5 C100 RE1 C11 86.5(4) 1_555 1_555 1_555 1_555 yes
C5 C100 RE1 C12 -92.6(4) 1_555 1_555 1_555 1_555 yes
C5 C100 C1 C6 -96(9) 1_555 1_555 1_555 1_555 yes
C5 C100 C2 C7 -89(4) 1_555 1_555 1_555 1_555 yes
C5 C100 C3 C8 77(4) 1_555 1_555 1_555 1_555 yes
C5 C100 C4 C9 89(3) 1_555 1_555 1_555 1_555 yes
C6 C1 RE1 C11 175.1(6) 1_555 1_555 1_555 1_555 yes
C6 C1 RE1 C12 -2.2(7) 1_555 1_555 1_555 1_555 yes
C6 C1 RE1 C100 -179.5(9) 1_555 1_555 1_555 1_555 yes
C6 C1 C2 C7 -4(1) 1_555 1_555 1_555 1_555 yes
C6 C1 C2 C100 -175.4(8) 1_555 1_555 1_555 1_555 yes
C6 C1 C5 C10 5(1) 1_555 1_555 1_555 1_555 yes
C6 C1 C5 C100 173(1) 1_555 1_555 1_555 1_555 yes
C7 C2 RE1 C11 -111.7(7) 1_555 1_555 1_555 1_555 yes
C7 C2 RE1 C12 48.2(6) 1_555 1_555 1_555 1_555 yes
C7 C2 RE1 C100 179.5(8) 1_555 1_555 1_555 1_555 yes
C7 C2 C1 C100 170.7(8) 1_555 1_555 1_555 1_555 yes
C7 C2 C3 C8 -2(1) 1_555 1_555 1_555 1_555 yes
C7 C2 C3 C100 -168.5(10) 1_555 1_555 1_555 1_555 yes
C8 C3 RE1 C11 -44.1(9) 1_555 1_555 1_555 1_555 yes
C8 C3 RE1 C12 120.8(9) 1_555 1_555 1_555 1_555 yes
C8 C3 RE1 C100 -176(1) 1_555 1_555 1_555 1_555 yes
C8 C3 C2 C100 165.5(9) 1_555 1_555 1_555 1_555 yes
C8 C3 C4 C9 0(1) 1_555 1_555 1_555 1_555 yes
C8 C3 C4 C100 -166.1(8) 1_555 1_555 1_555 1_555 yes
C9 C4 RE1 C11 27.3(5) 1_555 1_555 1_555 1_555 yes
C9 C4 RE1 C12 -135.2(6) 1_555 1_555 1_555 1_555 yes
C9 C4 RE1 C100 -179.7(7) 1_555 1_555 1_555 1_555 yes
C9 C4 C3 C100 166.2(8) 1_555 1_555 1_555 1_555 yes
C9 C4 C5 C10 2(1) 1_555 1_555 1_555 1_555 yes
C9 C4 C5 C100 -168.5(7) 1_555 1_555 1_555 1_555 yes
C10 C5 RE1 C11 76.2(7) 1_555 1_555 1_555 1_555 yes
C10 C5 RE1 C12 -82.7(8) 1_555 1_555 1_555 1_555 yes
C10 C5 RE1 C100 177.5(10) 1_555 1_555 1_555 1_555 yes
C10 C5 C1 C100 -167(1) 1_555 1_555 1_555 1_555 yes
C10 C5 C4 C100 171.1(7) 1_555 1_555 1_555 1_555 yes
C11 RE1 P1 C13 -51.1(4) 1_555 1_555 1_555 1_555 yes
C11 RE1 P1 C14 179.2(5) 1_555 1_555 1_555 1_555 yes
C11 RE1 P1 C15 68.9(6) 1_555 1_555 1_555 1_555 yes
C11 RE1 P2 C16 83.3(4) 1_555 1_555 1_555 1_555 yes
C11 RE1 P2 C17 -167.5(5) 1_555 1_555 1_555 1_555 yes
C11 RE1 P2 C18 -48.6(3) 1_555 1_555 1_555 1_555 yes
C11 RE1 C1 C100 -5.5(6) 1_555 1_555 1_555 1_555 yes
C11 RE1 C2 C100 68.8(4) 1_555 1_555 1_555 1_555 yes
C11 RE1 C3 C100 132.2(5) 1_555 1_555 1_555 1_555 yes
C11 RE1 C4 C100 -153.0(3) 1_555 1_555 1_555 1_555 yes
C11 RE1 C5 C100 -101.3(4) 1_555 1_555 1_555 1_555 yes
C12 RE1 P1 C13 96.2(4) 1_555 1_555 1_555 1_555 yes
C12 RE1 P1 C14 -33.5(5) 1_555 1_555 1_555 1_555 yes
C12 RE1 P1 C15 -143.8(7) 1_555 1_555 1_555 1_555 yes
C12 RE1 P2 C16 -66.6(4) 1_555 1_555 1_555 1_555 yes
C12 RE1 P2 C17 42.5(5) 1_555 1_555 1_555 1_555 yes
C12 RE1 P2 C18 161.5(3) 1_555 1_555 1_555 1_555 yes
C12 RE1 C1 C100 177.3(4) 1_555 1_555 1_555 1_555 yes
C12 RE1 C2 C100 -131.4(3) 1_555 1_555 1_555 1_555 yes
C12 RE1 C3 C100 -63.0(6) 1_555 1_555 1_555 1_555 yes
C12 RE1 C4 C100 44.5(5) 1_555 1_555 1_555 1_555 yes
C12 RE1 C5 C100 99.8(4) 1_555 1_555 1_555 1_555 yes
C13 P1 RE1 C100 -164.5(4) 1_555 1_555 1_555 1_555 yes
C14 P1 RE1 C100 65.8(4) 1_555 1_555 1_555 1_555 yes
C15 P1 RE1 C100 -44.5(6) 1_555 1_555 1_555 1_555 yes
C16 P2 RE1 C100 175.5(3) 1_555 1_555 1_555 1_555 yes
C17 P2 RE1 C100 -75.3(5) 1_555 1_555 1_555 1_555 yes
C18 P2 RE1 C100 43.7(3) 1_555 1_555 1_555 1_555 yes
C19 RE2 P3 C31 -162.8(6) 1_555 1_555 1_555 1_555 yes
C19 RE2 P3 C32 -35.3(5) 1_555 1_555 1_555 1_555 yes
C19 RE2 P3 C33 79.6(6) 1_555 1_555 1_555 1_555 yes
C19 RE2 P4 C34 171.5(4) 1_555 1_555 1_555 1_555 yes
C19 RE2 P4 C35 57.7(5) 1_555 1_555 1_555 1_555 yes
C19 RE2 P4 C36 -56.0(3) 1_555 1_555 1_555 1_555 yes
C19 RE2 C20 C21 118.3(8) 1_555 1_555 1_555 1_555 yes
C19 RE2 C20 C25 -132(1) 1_555 1_555 1_555 1_555 yes
C19 RE2 C20 C101 45.2(4) 1_555 1_555 1_555 1_555 yes
C19 RE2 C21 C20 -40.5(6) 1_555 1_555 1_555 1_555 yes
C19 RE2 C21 C22 63.5(5) 1_555 1_555 1_555 1_555 yes
C19 RE2 C21 C26 -161(1) 1_555 1_555 1_555 1_555 yes
C19 RE2 C21 C101 17.9(3) 1_555 1_555 1_555 1_555 yes
C19 RE2 C22 C21 -86.6(6) 1_555 1_555 1_555 1_555 yes
C19 RE2 C22 C23 41.5(4) 1_555 1_555 1_555 1_555 yes
C19 RE2 C22 C27 152(1) 1_555 1_555 1_555 1_555 yes
C19 RE2 C22 C101 -24.8(4) 1_555 1_555 1_555 1_555 yes
C19 RE2 C101 C20 -87.4(6) 1_555 1_555 1_555 1_555 yes
C19 RE2 C101 C21 -144.1(6) 1_555 1_555 1_555 1_555 yes
C19 RE2 C101 C22 134.3(7) 1_555 1_555 1_555 1_555 yes
C19 RE2 C101 C23 64.4(5) 1_555 1_555 1_555 1_555 yes
C19 C20 RE2 C21 -118.3(8) 1_555 1_555 1_555 1_555 yes
C19 C20 RE2 C22 -67.7(4) 1_555 1_555 1_555 1_555 yes
C19 C20 RE2 C29 131.8(4) 1_555 1_555 1_555 1_555 yes
C19 C20 RE2 C30 -48.6(7) 1_555 1_555 1_555 1_555 yes
C19 C20 RE2 C101 -45.2(4) 1_555 1_555 1_555 1_555 yes
C19 C20 C21 C22 -2.0(9) 1_555 1_555 1_555 1_555 yes
C19 C20 C21 C26 -171.9(8) 1_555 1_555 1_555 1_555 yes
C19 C20 C21 C101 -0.8(5) 1_555 1_555 1_555 1_555 yes
C19 C20 C101 C21 178.9(7) 1_555 1_555 1_555 1_555 yes
C19 C20 C101 C22 -178.4(9) 1_555 1_555 1_555 1_555 yes
C19 C20 C101 C23 -1(1) 1_555 1_555 1_555 1_555 yes
C19 C23 C22 C21 -1(1) 1_555 1_555 1_555 1_555 yes
C19 C23 C22 C27 168.1(9) 1_555 1_555 1_555 1_555 yes
C19 C23 C22 C101 -0.4(5) 1_555 1_555 1_555 1_555 yes
C19 C23 C101 C20 1(1) 1_555 1_555 1_555 1_555 yes
C19 C23 C101 C21 -179.0(10) 1_555 1_555 1_555 1_555 yes
C19 C23 C101 C22 179.5(7) 1_555 1_555 1_555 1_555 yes
C19 C101 RE2 C20 87.4(6) 1_555 1_555 1_555 1_555 yes
C19 C101 RE2 C21 144.1(6) 1_555 1_555 1_555 1_555 yes
C19 C101 RE2 C22 -134.3(7) 1_555 1_555 1_555 1_555 yes
C19 C101 RE2 C29 84.3(5) 1_555 1_555 1_555 1_555 yes
C19 C101 RE2 C30 -94.9(5) 1_555 1_555 1_555 1_555 yes
C19 C101 C20 C21 -178.9(7) 1_555 1_555 1_555 1_555 yes
C19 C101 C20 C25 68(8) 1_555 1_555 1_555 1_555 yes
C19 C101 C21 C20 1(1) 1_555 1_555 1_555 1_555 yes
C19 C101 C21 C22 -179.9(9) 1_555 1_555 1_555 1_555 yes
C19 C101 C21 C26 83(7) 1_555 1_555 1_555 1_555 yes
C19 C101 C22 C21 179.9(8) 1_555 1_555 1_555 1_555 yes
C19 C101 C22 C23 0.7(9) 1_555 1_555 1_555 1_555 yes
C19 C101 C22 C27 -69(5) 1_555 1_555 1_555 1_555 yes
C19 C101 C23 C22 -179.5(7) 1_555 1_555 1_555 1_555 yes
C19 C101 C23 C28 -81(2) 1_555 1_555 1_555 1_555 yes
C20 RE2 P3 C31 -155.3(5) 1_555 1_555 1_555 1_555 yes
C20 RE2 P3 C32 -27.8(4) 1_555 1_555 1_555 1_555 yes
C20 RE2 P3 C33 87.1(5) 1_555 1_555 1_555 1_555 yes
C20 RE2 P4 C34 142.2(5) 1_555 1_555 1_555 1_555 yes
C20 RE2 P4 C35 28.4(5) 1_555 1_555 1_555 1_555 yes
C20 RE2 P4 C36 -85.3(4) 1_555 1_555 1_555 1_555 yes
C20 RE2 C19 C23 -126.7(6) 1_555 1_555 1_555 1_555 yes
C20 RE2 C19 C24 128(1) 1_555 1_555 1_555 1_555 yes
C20 RE2 C19 C101 -55.0(5) 1_555 1_555 1_555 1_555 yes
C20 RE2 C21 C22 104.1(8) 1_555 1_555 1_555 1_555 yes
C20 RE2 C21 C26 -120(1) 1_555 1_555 1_555 1_555 yes
C20 RE2 C21 C101 58.5(6) 1_555 1_555 1_555 1_555 yes
C20 RE2 C22 C21 -36.9(5) 1_555 1_555 1_555 1_555 yes
C20 RE2 C22 C23 91.1(6) 1_555 1_555 1_555 1_555 yes
C20 RE2 C22 C27 -158(1) 1_555 1_555 1_555 1_555 yes
C20 RE2 C22 C101 24.9(4) 1_555 1_555 1_555 1_555 yes
C20 RE2 C101 C21 -56.7(6) 1_555 1_555 1_555 1_555 yes
C20 RE2 C101 C22 -138.3(7) 1_555 1_555 1_555 1_555 yes
C20 RE2 C101 C23 151.9(5) 1_555 1_555 1_555 1_555 yes
C20 C19 RE2 C21 31.5(4) 1_555 1_555 1_555 1_555 yes
C20 C19 RE2 C22 81.1(5) 1_555 1_555 1_555 1_555 yes
C20 C19 RE2 C29 -50.4(5) 1_555 1_555 1_555 1_555 yes
C20 C19 RE2 C30 148.9(4) 1_555 1_555 1_555 1_555 yes
C20 C19 RE2 C101 55.0(5) 1_555 1_555 1_555 1_555 yes
C20 C19 C23 C22 -0.3(9) 1_555 1_555 1_555 1_555 yes
C20 C19 C23 C28 166.1(7) 1_555 1_555 1_555 1_555 yes
C20 C19 C23 C101 -0.7(5) 1_555 1_555 1_555 1_555 yes
C20 C19 C101 C21 -1.6(10) 1_555 1_555 1_555 1_555 yes
C20 C19 C101 C22 178.5(8) 1_555 1_555 1_555 1_555 yes
C20 C19 C101 C23 179.2(6) 1_555 1_555 1_555 1_555 yes
C20 C21 RE2 C22 -104.1(8) 1_555 1_555 1_555 1_555 yes
C20 C21 RE2 C29 68.3(7) 1_555 1_555 1_555 1_555 yes
C20 C21 RE2 C30 -133.3(7) 1_555 1_555 1_555 1_555 yes
C20 C21 RE2 C101 -58.5(6) 1_555 1_555 1_555 1_555 yes
C20 C21 C22 C23 2(1) 1_555 1_555 1_555 1_555 yes
C20 C21 C22 C27 -165(1) 1_555 1_555 1_555 1_555 yes
C20 C21 C22 C101 1.5(6) 1_555 1_555 1_555 1_555 yes
C20 C21 C101 C22 -178.2(7) 1_555 1_555 1_555 1_555 yes
C20 C21 C101 C23 -179.7(9) 1_555 1_555 1_555 1_555 yes
C20 C101 RE2 C21 56.7(6) 1_555 1_555 1_555 1_555 yes
C20 C101 RE2 C22 138.3(7) 1_555 1_555 1_555 1_555 yes
C20 C101 RE2 C29 -3.2(5) 1_555 1_555 1_555 1_555 yes
C20 C101 RE2 C30 177.7(5) 1_555 1_555 1_555 1_555 yes
C20 C101 C19 C23 -179.2(6) 1_555 1_555 1_555 1_555 yes
C20 C101 C19 C24 -105(6) 1_555 1_555 1_555 1_555 yes
C20 C101 C21 C22 178.2(7) 1_555 1_555 1_555 1_555 yes
C20 C101 C21 C26 81(7) 1_555 1_555 1_555 1_555 yes
C20 C101 C22 C21 -2.3(9) 1_555 1_555 1_555 1_555 yes
C20 C101 C22 C23 178.5(7) 1_555 1_555 1_555 1_555 yes
C20 C101 C22 C27 107(5) 1_555 1_555 1_555 1_555 yes
C20 C101 C23 C22 -177(1) 1_555 1_555 1_555 1_555 yes
C20 C101 C23 C28 -79(3) 1_555 1_555 1_555 1_555 yes
C21 RE2 P3 C31 179.2(5) 1_555 1_555 1_555 1_555 yes
C21 RE2 P3 C32 -53.3(4) 1_555 1_555 1_555 1_555 yes
C21 RE2 P3 C33 61.6(5) 1_555 1_555 1_555 1_555 yes
C21 RE2 P4 C34 157.8(8) 1_555 1_555 1_555 1_555 yes
C21 RE2 P4 C35 44.1(8) 1_555 1_555 1_555 1_555 yes
C21 RE2 P4 C36 -69.7(8) 1_555 1_555 1_555 1_555 yes
C21 RE2 C19 C23 -95.2(5) 1_555 1_555 1_555 1_555 yes
C21 RE2 C19 C24 159(1) 1_555 1_555 1_555 1_555 yes
C21 RE2 C19 C101 -23.5(4) 1_555 1_555 1_555 1_555 yes
C21 RE2 C20 C25 109(1) 1_555 1_555 1_555 1_555 yes
C21 RE2 C20 C101 -73.1(7) 1_555 1_555 1_555 1_555 yes
C21 RE2 C22 C23 128.0(7) 1_555 1_555 1_555 1_555 yes
C21 RE2 C22 C27 -121(1) 1_555 1_555 1_555 1_555 yes
C21 RE2 C22 C101 61.8(6) 1_555 1_555 1_555 1_555 yes
C21 RE2 C101 C22 -81.7(6) 1_555 1_555 1_555 1_555 yes
C21 RE2 C101 C23 -151.5(5) 1_555 1_555 1_555 1_555 yes
C21 C20 RE2 C22 50.6(7) 1_555 1_555 1_555 1_555 yes
C21 C20 RE2 C29 -109.9(7) 1_555 1_555 1_555 1_555 yes
C21 C20 RE2 C30 69.8(9) 1_555 1_555 1_555 1_555 yes
C21 C20 RE2 C101 73.1(7) 1_555 1_555 1_555 1_555 yes
C21 C20 C19 C23 1(1) 1_555 1_555 1_555 1_555 yes
C21 C20 C19 C24 169.5(9) 1_555 1_555 1_555 1_555 yes
C21 C20 C19 C101 1.1(6) 1_555 1_555 1_555 1_555 yes
C21 C20 C101 C22 2(1) 1_555 1_555 1_555 1_555 yes
C21 C20 C101 C23 179.7(9) 1_555 1_555 1_555 1_555 yes
C21 C22 RE2 C29 -10.3(6) 1_555 1_555 1_555 1_555 yes
C21 C22 RE2 C30 155.5(5) 1_555 1_555 1_555 1_555 yes
C21 C22 RE2 C101 -61.8(6) 1_555 1_555 1_555 1_555 yes
C21 C22 C23 C28 -165.9(8) 1_555 1_555 1_555 1_555 yes
C21 C22 C23 C101 -0.8(6) 1_555 1_555 1_555 1_555 yes
C21 C22 C101 C23 179.2(6) 1_555 1_555 1_555 1_555 yes
C21 C101 RE2 C22 81.7(6) 1_555 1_555 1_555 1_555 yes
C21 C101 RE2 C29 -59.8(5) 1_555 1_555 1_555 1_555 yes
C21 C101 RE2 C30 121.0(5) 1_555 1_555 1_555 1_555 yes
C21 C101 C19 C23 179.1(8) 1_555 1_555 1_555 1_555 yes
C21 C101 C19 C24 -107(6) 1_555 1_555 1_555 1_555 yes
C21 C101 C20 C25 -113(8) 1_555 1_555 1_555 1_555 yes
C21 C101 C22 C23 -179.2(6) 1_555 1_555 1_555 1_555 yes
C21 C101 C22 C27 110(5) 1_555 1_555 1_555 1_555 yes
C21 C101 C23 C22 1(1) 1_555 1_555 1_555 1_555 yes
C21 C101 C23 C28 100(3) 1_555 1_555 1_555 1_555 yes
C22 RE2 P3 C31 141.7(5) 1_555 1_555 1_555 1_555 yes
C22 RE2 P3 C32 -90.7(4) 1_555 1_555 1_555 1_555 yes
C22 RE2 P3 C33 24.1(6) 1_555 1_555 1_555 1_555 yes
C22 RE2 P4 C34 -144.5(5) 1_555 1_555 1_555 1_555 yes
C22 RE2 P4 C35 101.7(5) 1_555 1_555 1_555 1_555 yes
C22 RE2 P4 C36 -12.0(4) 1_555 1_555 1_555 1_555 yes
C22 RE2 C19 C23 -45.6(5) 1_555 1_555 1_555 1_555 yes
C22 RE2 C19 C24 -150(1) 1_555 1_555 1_555 1_555 yes
C22 RE2 C19 C101 26.1(4) 1_555 1_555 1_555 1_555 yes
C22 RE2 C20 C25 159(1) 1_555 1_555 1_555 1_555 yes
C22 RE2 C20 C101 -22.5(4) 1_555 1_555 1_555 1_555 yes
C22 RE2 C21 C26 135(1) 1_555 1_555 1_555 1_555 yes
C22 RE2 C21 C101 -45.6(4) 1_555 1_555 1_555 1_555 yes
C22 RE2 C101 C23 -69.8(6) 1_555 1_555 1_555 1_555 yes
C22 C21 RE2 C29 172.4(5) 1_555 1_555 1_555 1_555 yes
C22 C21 RE2 C30 -29.2(6) 1_555 1_555 1_555 1_555 yes
C22 C21 RE2 C101 45.6(4) 1_555 1_555 1_555 1_555 yes
C22 C21 C20 C25 171.8(8) 1_555 1_555 1_555 1_555 yes
C22 C21 C20 C101 -1.2(5) 1_555 1_555 1_555 1_555 yes
C22 C21 C101 C23 -1(1) 1_555 1_555 1_555 1_555 yes
C22 C23 C19 C24 -170.7(7) 1_555 1_555 1_555 1_555 yes
C22 C23 C19 C101 0.4(5) 1_555 1_555 1_555 1_555 yes
C22 C101 RE2 C29 -141.5(6) 1_555 1_555 1_555 1_555 yes
C22 C101 RE2 C30 39.4(6) 1_555 1_555 1_555 1_555 yes
C22 C101 C19 C23 -0.7(10) 1_555 1_555 1_555 1_555 yes
C22 C101 C19 C24 73(6) 1_555 1_555 1_555 1_555 yes
C22 C101 C20 C25 -110(8) 1_555 1_555 1_555 1_555 yes
C22 C101 C21 C26 -96(7) 1_555 1_555 1_555 1_555 yes
C22 C101 C23 C28 98(2) 1_555 1_555 1_555 1_555 yes
C23 C19 RE2 C29 -177.1(4) 1_555 1_555 1_555 1_555 yes
C23 C19 RE2 C30 22.2(5) 1_555 1_555 1_555 1_555 yes
C23 C19 RE2 C101 -71.7(5) 1_555 1_555 1_555 1_555 yes
C23 C19 C20 C25 -170.4(9) 1_555 1_555 1_555 1_555 yes
C23 C19 C20 C101 0.8(6) 1_555 1_555 1_555 1_555 yes
C23 C22 RE2 C29 117.7(5) 1_555 1_555 1_555 1_555 yes
C23 C22 RE2 C30 -76.4(5) 1_555 1_555 1_555 1_555 yes
C23 C22 RE2 C101 66.2(5) 1_555 1_555 1_555 1_555 yes
C23 C22 C21 C26 169.3(10) 1_555 1_555 1_555 1_555 yes
C23 C22 C21 C101 0.8(6) 1_555 1_555 1_555 1_555 yes
C23 C101 RE2 C29 148.7(3) 1_555 1_555 1_555 1_555 yes
C23 C101 RE2 C30 -30.4(3) 1_555 1_555 1_555 1_555 yes
C23 C101 C19 C24 73(6) 1_555 1_555 1_555 1_555 yes
C23 C101 C20 C25 66(8) 1_555 1_555 1_555 1_555 yes
C23 C101 C21 C26 -97(7) 1_555 1_555 1_555 1_555 yes
C23 C101 C22 C27 -70(5) 1_555 1_555 1_555 1_555 yes
C24 C19 RE2 C29 77.7(10) 1_555 1_555 1_555 1_555 yes
C24 C19 RE2 C30 -83.1(10) 1_555 1_555 1_555 1_555 yes
C24 C19 RE2 C101 -176(1) 1_555 1_555 1_555 1_555 yes
C24 C19 C20 C25 -2(1) 1_555 1_555 1_555 1_555 yes
C24 C19 C20 C101 168(1) 1_555 1_555 1_555 1_555 yes
C24 C19 C23 C28 -4(1) 1_555 1_555 1_555 1_555 yes
C24 C19 C23 C101 -171.0(8) 1_555 1_555 1_555 1_555 yes
C25 C20 RE2 C29 -0.9(10) 1_555 1_555 1_555 1_555 yes
C25 C20 RE2 C30 178.8(8) 1_555 1_555 1_555 1_555 yes
C25 C20 RE2 C101 -177(1) 1_555 1_555 1_555 1_555 yes
C25 C20 C19 C101 -171(1) 1_555 1_555 1_555 1_555 yes
C25 C20 C21 C26 1(1) 1_555 1_555 1_555 1_555 yes
C25 C20 C21 C101 173.1(9) 1_555 1_555 1_555 1_555 yes
C26 C21 RE2 C29 -52.6(9) 1_555 1_555 1_555 1_555 yes
C26 C21 RE2 C30 105.8(9) 1_555 1_555 1_555 1_555 yes
C26 C21 RE2 C101 -179(1) 1_555 1_555 1_555 1_555 yes
C26 C21 C20 C101 -171.1(9) 1_555 1_555 1_555 1_555 yes
C26 C21 C22 C27 1(1) 1_555 1_555 1_555 1_555 yes
C26 C21 C22 C101 168(1) 1_555 1_555 1_555 1_555 yes
C27 C22 RE2 C29 -131.7(10) 1_555 1_555 1_555 1_555 yes
C27 C22 RE2 C30 34(1) 1_555 1_555 1_555 1_555 yes
C27 C22 RE2 C101 176(1) 1_555 1_555 1_555 1_555 yes
C27 C22 C21 C101 -166(1) 1_555 1_555 1_555 1_555 yes
C27 C22 C23 C28 3(1) 1_555 1_555 1_555 1_555 yes
C27 C22 C23 C101 168(1) 1_555 1_555 1_555 1_555 yes
C28 C23 C19 C101 166.7(8) 1_555 1_555 1_555 1_555 yes
C28 C23 C22 C101 -165.1(9) 1_555 1_555 1_555 1_555 yes
C29 RE2 P3 C31 -92.4(5) 1_555 1_555 1_555 1_555 yes
C29 RE2 P3 C32 35.1(3) 1_555 1_555 1_555 1_555 yes
C29 RE2 P3 C33 150.0(5) 1_555 1_555 1_555 1_555 yes
C29 RE2 P4 C34 64.2(4) 1_555 1_555 1_555 1_555 yes
C29 RE2 P4 C35 -49.6(5) 1_555 1_555 1_555 1_555 yes
C29 RE2 P4 C36 -163.4(3) 1_555 1_555 1_555 1_555 yes
C29 RE2 C19 C101 -105.4(4) 1_555 1_555 1_555 1_555 yes
C29 RE2 C20 C101 177.0(5) 1_555 1_555 1_555 1_555 yes
C29 RE2 C21 C101 126.8(4) 1_555 1_555 1_555 1_555 yes
C29 RE2 C22 C101 51.5(6) 1_555 1_555 1_555 1_555 yes
C30 RE2 P3 C31 56.5(5) 1_555 1_555 1_555 1_555 yes
C30 RE2 P3 C32 -176.0(3) 1_555 1_555 1_555 1_555 yes
C30 RE2 P3 C33 -61.1(5) 1_555 1_555 1_555 1_555 yes
C30 RE2 P4 C34 -82.6(5) 1_555 1_555 1_555 1_555 yes
C30 RE2 P4 C35 163.7(5) 1_555 1_555 1_555 1_555 yes
C30 RE2 P4 C36 49.9(4) 1_555 1_555 1_555 1_555 yes
C30 RE2 C19 C101 93.9(5) 1_555 1_555 1_555 1_555 yes
C30 RE2 C20 C101 -3.3(8) 1_555 1_555 1_555 1_555 yes
C30 RE2 C21 C101 -74.8(5) 1_555 1_555 1_555 1_555 yes
C30 RE2 C22 C101 -142.7(5) 1_555 1_555 1_555 1_555 yes
C31 P3 RE2 C101 171.8(4) 1_555 1_555 1_555 1_555 yes
C32 P3 RE2 C101 -60.6(3) 1_555 1_555 1_555 1_555 yes
C33 P3 RE2 C101 54.2(5) 1_555 1_555 1_555 1_555 yes
C34 P4 RE2 C101 -179.2(4) 1_555 1_555 1_555 1_555 yes
C35 P4 RE2 C101 67.0(5) 1_555 1_555 1_555 1_555 yes
C36 P4 RE2 C101 -46.7(3) 1_555 1_555 1_555 1_555 yes

loop_
_cod_changelog_entry_id
_cod_changelog_entry_author
_cod_changelog_entry_date
_cod_changelog_entry_text
1 'Vaitkus, Antanas' 2024-10-14T12:35:00+03:00
;
 Switched the values of the _cell_length_a and _cell_length_b data items after
 consulting the original publication.
;
